data_4324930
loop_
_publ_author_name
'Alexander Himmelspach'
'Manfred Z\"ahres'
'Maik Finze'

_publ_contact_author_address
;    Institut f\"ur Anorganische Chemie und Strukturchemie II
     Heinrich Heine Universit\"at D\"usseldorf
     Universit\"atsstrasse 1
     D-40225 D\"usseldorf
     Germany
;
_publ_contact_author_email maik.finze@uni-duesseldorf.de
_publ_contact_author_fax '049 211 81 14146'
_publ_contact_author_name 'Maik Finze'
_publ_contact_author_phone '049 211 81 13144'
_publ_section_title
;
 Salts of the Lewis-Acidic Dianion [Hg(closo-1-CB11F11)2]2-: Coordination
 of Acetonitrile and Water
;
_journal_name_full 'Inorganic Chemistry'
_journal_page_first 3186
_journal_page_last 3188
_journal_paper_doi 10.1021/ic200330d
_journal_volume 50
_journal_year 2011
_chemical_formula_moiety '4(C8 H20 N), C2 H1.39 B22 F22 Hg O0.70, C2 B22 F22 Hg O0.30 H0.71'
_chemical_formula_sum 'C36 H82 B44 F44 Hg2 N4 O'
_chemical_formula_weight 2299.88
_chemical_name_systematic
;
 ?
;
_space_group_IT_number 14
_symmetry_cell_setting monoclinic
_symmetry_space_group_name_Hall '-P 2ybc'
_symmetry_space_group_name_H-M 'P 1 21/c 1'
_atom_sites_solution_hydrogens geom
_atom_sites_solution_primary direct
_atom_sites_solution_secondary difmap
_audit_creation_method SHELXL-97
_cell_angle_alpha 90.00
_cell_angle_beta 92.366(4)
_cell_angle_gamma 90.00
_cell_formula_units_Z 4
_cell_length_a 11.3347(5)
_cell_length_b 32.344(3)
_cell_length_c 22.6802(11)
_cell_measurement_reflns_used 8293
_cell_measurement_temperature 107(2)
_cell_measurement_theta_max 27.2759
_cell_measurement_theta_min 3.2879
_cell_volume 8307.7(9)
_computing_cell_refinement
;
CrysAlisPro Version 1.171.33.52 (Oxford Diffraction Ltd., 2009)

;
_computing_data_collection
;
CrysAlisPro Version 1.171.33.52 (Oxford Diffraction Ltd., 2009)
;
_computing_data_reduction
;
CrysAlisPro Version 1.171.33.52 (Oxford Diffraction Ltd., 2009)
;
_computing_molecular_graphics 'Diamond 3.1f (Brandenburg, 1999-2010)'
_computing_publication_material 'SHELXL-97 (Sheldrick, 1997)'
_computing_structure_refinement 'SHELXL-97 (Sheldrick, 1997)'
_computing_structure_solution 'SHELXS-97 (Sheldrick, 1990)'
_diffrn_ambient_temperature 107(2)
_diffrn_detector_area_resol_mean 16.2711
_diffrn_measured_fraction_theta_full 0.979
_diffrn_measured_fraction_theta_max 0.979
_diffrn_measurement_device_type 'Xcalibur, Eos'
_diffrn_measurement_method '\w scans'
_diffrn_radiation_monochromator graphite
_diffrn_radiation_source 'Enhance (Mo) X-ray Source'
_diffrn_radiation_type MoK\a
_diffrn_radiation_wavelength 0.71073
_diffrn_reflns_av_R_equivalents 0.0357
_diffrn_reflns_av_sigmaI/netI 0.0631
_diffrn_reflns_limit_h_max 13
_diffrn_reflns_limit_h_min -11
_diffrn_reflns_limit_k_max 34
_diffrn_reflns_limit_k_min -38
_diffrn_reflns_limit_l_max 21
_diffrn_reflns_limit_l_min -26
_diffrn_reflns_number 29335
_diffrn_reflns_theta_full 25.00
_diffrn_reflns_theta_max 25.00
_diffrn_reflns_theta_min 3.29
_exptl_absorpt_coefficient_mu 3.829
_exptl_absorpt_correction_T_max 1.00000
_exptl_absorpt_correction_T_min 0.87770
_exptl_absorpt_correction_type multi-scan
_exptl_absorpt_process_details
;
CrysAlisPro, Oxford Diffraction Ltd.,
Version 1.171.33.52 (release 06-11-2009 CrysAlis171 .NET)
(compiled Nov  6 2009,16:24:50)
empirical absorption correction using spherical harmonics,
 implemented in SCALE3 ABSPACK scaling algorithm.
;
_exptl_crystal_colour colorless
_exptl_crystal_density_diffrn 1.839
_exptl_crystal_description block
_exptl_crystal_F_000 4440
_exptl_crystal_size_max 0.30
_exptl_crystal_size_mid 0.20
_exptl_crystal_size_min 0.20
_refine_diff_density_max 2.486
_refine_diff_density_min -1.556
_refine_diff_density_rms 0.171
_refine_ls_extinction_method none
_refine_ls_goodness_of_fit_ref 1.077
_refine_ls_hydrogen_treatment mixed
_refine_ls_matrix_type full
_refine_ls_number_parameters 1313
_refine_ls_number_reflns 14356
_refine_ls_number_restraints 184
_refine_ls_restrained_S_all 1.072
_refine_ls_R_factor_all 0.0914
_refine_ls_R_factor_gt 0.0609
_refine_ls_shift/su_max 0.003
_refine_ls_shift/su_mean 0.000
_refine_ls_structure_factor_coef Fsqd
_refine_ls_weighting_details 'calc w=1/[\s^2^(Fo^2^)+(0.0887P)^2^+1.7287P] where P=(Fo^2^+2Fc^2^)/3'
_refine_ls_weighting_scheme calc
_refine_ls_wR_factor_gt 0.1489
_refine_ls_wR_factor_ref 0.1573
_reflns_number_gt 9848
_reflns_number_total 14356
_reflns_threshold_expression >2sigma(I)
_cod_data_source_file ic200330d_si_003.cif
_cod_data_source_block '[Et4N]4[{Hg(closo-1-CB11F11)2}2(OH2)]'
_cod_original_cell_volume 8307.8(9)
_cod_original_sg_symbol_H-M 'P 21/c'
_cod_database_code 4324930

loop_
_symmetry_equiv_pos_as_xyz
'x, y, z'
'-x, y+1/2, -z+1/2'
'-x, -y, -z'
'x, -y-1/2, z-1/2'

loop_
_atom_site_label
_atom_site_type_symbol
_atom_site_fract_x
_atom_site_fract_y
_atom_site_fract_z
_atom_site_U_iso_or_equiv
_atom_site_adp_type
_atom_site_occupancy
_atom_site_symmetry_multiplicity
_atom_site_calc_flag
_atom_site_refinement_flags
_atom_site_disorder_assembly
_atom_site_disorder_group
Hg1 Hg 0.26472(3) 0.144731(11) 0.125928(13) 0.02511(12) Uani 1 1 d D . .
C1 C 0.3985(7) 0.1414(2) 0.0639(3) 0.0191(17) Uani 1 1 d U . .
C2 C 0.1377(7) 0.1360(3) 0.1888(4) 0.0241(19) Uani 1 1 d U . .
B1 B 0.3989(9) 0.1699(3) 0.0015(4) 0.028(2) Uani 1 1 d U . .
B2 B 0.5038(8) 0.1789(3) 0.0627(4) 0.024(2) Uani 1 1 d U . .
B3 B 0.5358(9) 0.1318(4) 0.0989(5) 0.036(3) Uani 1 1 d U . .
B4 B 0.4516(10) 0.0918(3) 0.0595(5) 0.039(3) Uani 1 1 d U . .
B5 B 0.3694(10) 0.1158(3) 0.0002(5) 0.035(3) Uani 1 1 d U . .
B6 B 0.5070(12) 0.0874(4) -0.0113(6) 0.053(3) Uani 1 1 d U . .
B7 B 0.4702(11) 0.1357(4) -0.0501(5) 0.040(3) Uani 1 1 d U . .
B8 B 0.5514(9) 0.1766(3) -0.0119(5) 0.030(2) Uani 1 1 d U . .
B9 B 0.6373(9) 0.1535(4) 0.0493(5) 0.040(3) Uani 1 1 d U . .
B10 B 0.6072(11) 0.0975(4) 0.0503(5) 0.046(3) Uani 1 1 d U . .
B11 B 0.6167(12) 0.1254(4) -0.0193(5) 0.051(4) Uani 1 1 d . . .
B12 B 0.0082(9) 0.1148(3) 0.1611(5) 0.031(2) Uani 1 1 d U . .
B13 B 0.0125(8) 0.1666(3) 0.1924(4) 0.019(2) Uani 1 1 d U . .
B14 B 0.1285(9) 0.1676(3) 0.2483(4) 0.030(2) Uani 1 1 d U . .
B15 B 0.1897(9) 0.1165(3) 0.2552(5) 0.033(2) Uani 1 1 d U . .
B16 B 0.1149(10) 0.0836(3) 0.2005(5) 0.039(3) Uani 1 1 d U . .
B17 B 0.0764(11) 0.0805(4) 0.2744(5) 0.044(3) Uani 1 1 d U . .
B18 B -0.0374(11) 0.0806(4) 0.2157(6) 0.046(3) Uani 1 1 d U . .
B19 B -0.0988(9) 0.1316(3) 0.2115(5) 0.034(3) Uani 1 1 d U . .
B20 B -0.0229(8) 0.1638(3) 0.2672(4) 0.025(2) Uani 1 1 d U . .
B21 B 0.0859(9) 0.1334(3) 0.3054(4) 0.032(2) Uani 1 1 d U . .
B22 B -0.0543(10) 0.1106(4) 0.2817(5) 0.046(3) Uani 1 1 d . . .
F1 F 0.3134(4) 0.19740(17) -0.0099(3) 0.0478(15) Uani 1 1 d . . .
F2 F 0.4950(5) 0.21336(17) 0.0939(2) 0.0470(15) Uani 1 1 d . . .
F3 F 0.5415(4) 0.1306(2) 0.1589(2) 0.0514(16) Uani 1 1 d . . .
F4 F 0.4009(5) 0.06261(16) 0.0937(3) 0.0545(16) Uani 1 1 d . . .
F5 F 0.2555(6) 0.10274(19) -0.0115(2) 0.0604(18) Uani 1 1 d . . .
F6 F 0.5033(7) 0.0505(2) -0.0413(3) 0.079(2) Uani 1 1 d . . .
F7 F 0.4470(6) 0.1367(2) -0.1091(2) 0.0617(18) Uani 1 1 d . . .
F8 F 0.5975(4) 0.20926(18) -0.0415(2) 0.0467(15) Uani 1 1 d . . .
F9 F 0.7470(4) 0.1679(2) 0.0673(3) 0.0576(17) Uani 1 1 d . . .
F10 F 0.6902(5) 0.0700(2) 0.0694(3) 0.073(2) Uani 1 1 d . . .
F11 F 0.7096(6) 0.1191(2) -0.0544(3) 0.070(2) Uani 1 1 d . . .
F12 F -0.0100(4) 0.11029(16) 0.1016(2) 0.0436(14) Uani 1 1 d . . .
F13 F 0.0002(4) 0.19965(14) 0.15502(19) 0.0314(12) Uani 1 1 d . . .
F14 F 0.2003(4) 0.20068(17) 0.2533(2) 0.0458(14) Uani 1 1 d . . .
F15 F 0.3093(4) 0.11228(18) 0.2636(2) 0.0471(15) Uani 1 1 d . . .
F16 F 0.1765(5) 0.05557(16) 0.1700(3) 0.0565(17) Uani 1 1 d . . .
F17 F 0.0975(6) 0.04729(19) 0.3098(3) 0.078(2) Uani 1 1 d . . .
F18 F -0.1059(6) 0.04623(18) 0.2036(3) 0.076(2) Uani 1 1 d . . .
F19 F -0.2146(4) 0.13841(17) 0.1961(2) 0.0462(15) Uani 1 1 d . . .
F20 F -0.0792(4) 0.19581(16) 0.2947(2) 0.0348(12) Uani 1 1 d . . .
F21 F 0.1150(5) 0.1397(2) 0.3643(2) 0.0572(18) Uani 1 1 d . . .
F22 F -0.1375(5) 0.10156(18) 0.3216(3) 0.0589(18) Uani 1 1 d . . .
Hg2 Hg 0.25063(3) 0.360942(11) 0.133494(14) 0.02985(12) Uani 1 1 d D . .
C3 C 0.3717(7) 0.3681(3) 0.0688(4) 0.0232(18) Uani 1 1 d U . .
C4 C 0.1172(7) 0.3627(3) 0.1965(3) 0.0242(19) Uani 1 1 d U . .
B23 B 0.3788(8) 0.3331(3) 0.0128(4) 0.025(2) Uani 1 1 d U . .
B24 B 0.3141(9) 0.3823(3) 0.0023(5) 0.033(2) Uani 1 1 d U . .
B25 B 0.3883(9) 0.4182(3) 0.0501(5) 0.033(2) Uani 1 1 d U . .
B26 B 0.5067(10) 0.3915(4) 0.0886(5) 0.044(3) Uani 1 1 d U . .
B27 B 0.4986(9) 0.3384(3) 0.0660(4) 0.029(2) Uani 1 1 d U . .
B28 B 0.6043(10) 0.3723(4) 0.0383(5) 0.038(3) Uani 1 1 d U . .
B29 B 0.5251(8) 0.3356(3) -0.0102(4) 0.027(2) Uani 1 1 d U . .
B30 B 0.4115(9) 0.3636(3) -0.0508(5) 0.034(3) Uani 1 1 d U . .
B31 B 0.4173(12) 0.4176(4) -0.0270(6) 0.050(3) Uani 1 1 d U . .
B32 B 0.5378(11) 0.4222(4) 0.0283(6) 0.048(3) Uani 1 1 d U . .
B33 B 0.5514(10) 0.3883(4) -0.0328(5) 0.039(3) Uani 1 1 d . . .
B34 B 0.0089(9) 0.3254(3) 0.1924(4) 0.027(2) Uani 1 1 d U . .
B35 B -0.0168(10) 0.3771(3) 0.1654(5) 0.037(3) Uani 1 1 d U . .
B36 B 0.0657(11) 0.4115(4) 0.2118(5) 0.045(3) Uani 1 1 d U . .
B37 B 0.1522(10) 0.3803(3) 0.2651(5) 0.037(3) Uani 1 1 d U . .
B38 B 0.1158(8) 0.3268(3) 0.2523(4) 0.026(2) Uani 1 1 d U . .
B39 B -0.0365(9) 0.3198(4) 0.2653(5) 0.037(3) Uani 1 1 d U . .
B40 B -0.1219(10) 0.3507(4) 0.2090(6) 0.044(3) Uani 1 1 d U . .
B41 B -0.0885(11) 0.4035(4) 0.2227(6) 0.049(3) Uani 1 1 d U . .
B42 B 0.0145(12) 0.4064(4) 0.2835(6) 0.052(3) Uani 1 1 d U . .
B43 B 0.0510(11) 0.3539(4) 0.3115(5) 0.042(3) Uani 1 1 d U . .
B44 B -0.0983(11) 0.3683(4) 0.2825(6) 0.056(4) Uani 1 1 d . . .
F23 F 0.3091(4) 0.29875(16) 0.0143(2) 0.0404(13) Uani 1 1 d . . .
F24 F 0.1925(4) 0.38521(17) -0.0034(2) 0.0439(14) Uani 1 1 d . . .
F25 F 0.3265(5) 0.44796(16) 0.0796(3) 0.0541(16) Uani 1 1 d . . .
F26 F 0.5267(5) 0.4003(2) 0.1475(2) 0.0599(17) Uani 1 1 d . . .
F27 F 0.5186(5) 0.30755(17) 0.1053(2) 0.0425(14) Uani 1 1 d . . .
F28 F 0.7240(4) 0.3699(2) 0.0503(3) 0.0630(19) Uani 1 1 d . . .
F29 F 0.5840(4) 0.30441(17) -0.0360(2) 0.0392(13) Uani 1 1 d . . .
F30 F 0.3761(5) 0.3523(2) -0.1068(2) 0.0607(19) Uani 1 1 d . . .
F31 F 0.3836(7) 0.4489(2) -0.0638(3) 0.088(2) Uani 1 1 d . . .
F32 F 0.6018(7) 0.4585(2) 0.0332(4) 0.091(3) Uani 1 1 d . . .
F33 F 0.6260(5) 0.3967(2) -0.0773(3) 0.0661(19) Uani 1 1 d . . .
F34 F 0.0221(5) 0.29428(16) 0.1519(2) 0.0502(15) Uani 1 1 d . . .
F35 F -0.0268(5) 0.38342(16) 0.1057(2) 0.0442(14) Uani 1 1 d . . .
F36 F 0.1184(5) 0.44408(16) 0.1864(2) 0.0523(16) Uani 1 1 d . . .
F37 F 0.2653(5) 0.39105(19) 0.2789(2) 0.0563(16) Uani 1 1 d . . .
F38 F 0.2026(4) 0.29856(17) 0.2568(2) 0.0452(14) Uani 1 1 d . . .
F39 F -0.0797(5) 0.28454(17) 0.2872(2) 0.0472(15) Uani 1 1 d . . .
F40 F -0.2295(5) 0.3379(2) 0.1882(3) 0.0647(19) Uani 1 1 d . . .
F41 F -0.1718(6) 0.4336(2) 0.2114(3) 0.071(2) Uani 1 1 d . . .
F42 F 0.0182(7) 0.43904(18) 0.3227(3) 0.069(2) Uani 1 1 d . . .
F43 F 0.0728(6) 0.34583(18) 0.3688(2) 0.0540(16) Uani 1 1 d . . .
F44 F -0.1906(6) 0.3702(2) 0.3202(3) 0.071(2) Uani 1 1 d . . .
O1 O 0.2527(7) 0.2293(3) 0.1281(4) 0.038(2) Uani 0.702(8) 1 d PD A 1
O2 O 0.2647(16) 0.2729(6) 0.1373(8) 0.038(2) Uani 0.298(8) 1 d PD A 2
N1 N 0.9595(6) 0.2381(2) 0.4776(3) 0.0232(15) Uani 1 1 d U . .
C10 C 0.9767(7) 0.2492(3) 0.4146(4) 0.030(2) Uani 1 1 d . . .
H10A H 0.9524 0.2777 0.4085 0.036 Uiso 1 1 calc R . .
H10B H 0.9248 0.2320 0.3899 0.036 Uiso 1 1 calc R . .
C11 C 1.1013(8) 0.2444(3) 0.3941(4) 0.042(3) Uani 1 1 d . . .
H11A H 1.1039 0.2525 0.3535 0.064 Uiso 1 1 calc R . .
H11B H 1.1254 0.2161 0.3982 0.064 Uiso 1 1 calc R . .
H11C H 1.1536 0.2617 0.4177 0.064 Uiso 1 1 calc R . .
C12 C 1.0423(8) 0.2615(3) 0.5183(4) 0.039(2) Uani 1 1 d . . .
H12A H 1.1230 0.2541 0.5101 0.047 Uiso 1 1 calc R . .
H12B H 1.0284 0.2537 0.5587 0.047 Uiso 1 1 calc R . .
C13 C 1.0261(8) 0.3095(3) 0.5112(4) 0.029(2) Uani 1 1 d . . .
H13A H 1.0810 0.3236 0.5376 0.043 Uiso 1 1 calc R . .
H13B H 0.9469 0.3170 0.5203 0.043 Uiso 1 1 calc R . .
H13C H 1.0403 0.3173 0.4712 0.043 Uiso 1 1 calc R . .
C14 C 0.8289(7) 0.2462(3) 0.4908(4) 0.032(2) Uani 1 1 d . . .
H14A H 0.8115 0.2751 0.4836 0.039 Uiso 1 1 calc R . .
H14B H 0.7794 0.2301 0.4634 0.039 Uiso 1 1 calc R . .
C15 C 0.7966(8) 0.2356(3) 0.5529(4) 0.040(2) Uani 1 1 d . . .
H15A H 0.7147 0.2418 0.5577 0.060 Uiso 1 1 calc R . .
H15B H 0.8442 0.2516 0.5804 0.060 Uiso 1 1 calc R . .
H15C H 0.8102 0.2067 0.5600 0.060 Uiso 1 1 calc R . .
C16 C 0.9928(9) 0.1925(3) 0.4913(5) 0.044(3) Uani 1 1 d . . .
H16A H 0.9843 0.1872 0.5330 0.052 Uiso 1 1 calc R . .
H16B H 1.0749 0.1880 0.4825 0.052 Uiso 1 1 calc R . .
C17 C 0.9129(10) 0.1612(3) 0.4542(5) 0.060(3) Uani 1 1 d . . .
H17A H 0.9368 0.1334 0.4636 0.089 Uiso 1 1 calc R . .
H17B H 0.9214 0.1661 0.4129 0.089 Uiso 1 1 calc R . .
H17C H 0.8318 0.1649 0.4637 0.089 Uiso 1 1 calc R . .
N2 N 0.5593(5) 0.24562(19) 0.2817(3) 0.0276(17) Uani 1 1 d DU . .
C20A C 0.5347(9) 0.2507(5) 0.3470(4) 0.033(3) Uani 0.50 1 d PD B 3
H20A H 0.5716 0.2761 0.3611 0.039 Uiso 0.50 1 calc PR B 3
H20B H 0.5720 0.2281 0.3687 0.039 Uiso 0.50 1 calc PR B 3
C21A C 0.4018(8) 0.2519(3) 0.3618(4) 0.055(3) Uani 0.50 1 d PD B 3
H21A H 0.3949 0.2559 0.4034 0.082 Uiso 0.50 1 calc PR B 3
H21B H 0.3649 0.2263 0.3502 0.082 Uiso 0.50 1 calc PR B 3
H21C H 0.3635 0.2743 0.3408 0.082 Uiso 0.50 1 calc PR B 3
C22A C 0.6894(7) 0.2485(5) 0.2666(4) 0.033(3) Uani 0.50 1 d PD B 3
H22A H 0.7346 0.2287 0.2903 0.039 Uiso 0.50 1 calc PR B 3
H22B H 0.7188 0.2759 0.2765 0.039 Uiso 0.50 1 calc PR B 3
C23A C 0.7083(7) 0.2399(3) 0.2002(3) 0.035(2) Uani 0.50 1 d PD B 3
H23A H 0.7908 0.2420 0.1927 0.053 Uiso 0.50 1 calc PR B 3
H23B H 0.6649 0.2598 0.1765 0.053 Uiso 0.50 1 calc PR B 3
H23C H 0.6808 0.2126 0.1903 0.053 Uiso 0.50 1 calc PR B 3
C24A C 0.5154(14) 0.2018(3) 0.2638(7) 0.045(4) Uani 0.50 1 d PD B 3
H24A H 0.5234 0.1986 0.2216 0.054 Uiso 0.50 1 calc PR B 3
H24B H 0.4319 0.2001 0.2713 0.054 Uiso 0.50 1 calc PR B 3
C25A C 0.5792(15) 0.1647(5) 0.2955(8) 0.033(3) Uani 0.50 1 d PD B 3
H25A H 0.5454 0.1392 0.2812 0.049 Uiso 0.50 1 calc PR B 3
H25B H 0.5696 0.1667 0.3373 0.049 Uiso 0.50 1 calc PR B 3
H25C H 0.6617 0.1654 0.2876 0.049 Uiso 0.50 1 calc PR B 3
C26A C 0.4726(13) 0.2696(5) 0.2401(7) 0.038(3) Uani 0.50 1 d PD B 3
H26A H 0.3920 0.2617 0.2476 0.045 Uiso 0.50 1 calc PR B 3
H26B H 0.4876 0.2631 0.1993 0.045 Uiso 0.50 1 calc PR B 3
C27A C 0.489(4) 0.3169(6) 0.251(2) 0.045(7) Uani 0.50 1 d PD B 3
H27A H 0.4351 0.3320 0.2255 0.068 Uiso 0.50 1 calc PR B 3
H27B H 0.5688 0.3246 0.2429 0.068 Uiso 0.50 1 calc PR B 3
H27C H 0.4743 0.3232 0.2914 0.068 Uiso 0.50 1 calc PR B 3
C20B C 0.4328(8) 0.2367(6) 0.2992(5) 0.033(3) Uani 0.50 1 d PD B 4
H20C H 0.4198 0.2071 0.2971 0.039 Uiso 0.50 1 calc PR B 4
H20D H 0.3788 0.2496 0.2704 0.039 Uiso 0.50 1 calc PR B 4
C21B C 0.4018(8) 0.2519(3) 0.3618(4) 0.055(3) Uani 0.50 1 d PD B 4
H21D H 0.3217 0.2446 0.3692 0.082 Uiso 0.50 1 calc PR B 4
H21E H 0.4105 0.2814 0.3639 0.082 Uiso 0.50 1 calc PR B 4
H21F H 0.4540 0.2392 0.3908 0.082 Uiso 0.50 1 calc PR B 4
C22B C 0.5793(9) 0.2319(5) 0.2184(4) 0.033(3) Uani 0.50 1 d PD B 4
H22C H 0.5252 0.2467 0.1917 0.039 Uiso 0.50 1 calc PR B 4
H22D H 0.5620 0.2026 0.2147 0.039 Uiso 0.50 1 calc PR B 4
C23B C 0.7083(7) 0.2399(3) 0.2002(3) 0.035(2) Uani 0.50 1 d PD B 4
H23D H 0.7170 0.2308 0.1603 0.053 Uiso 0.50 1 calc PR B 4
H23E H 0.7621 0.2249 0.2260 0.053 Uiso 0.50 1 calc PR B 4
H23F H 0.7253 0.2689 0.2030 0.053 Uiso 0.50 1 calc PR B 4
C24B C 0.6479(13) 0.2258(4) 0.3267(6) 0.045(4) Uani 0.50 1 d PD B 4
H24C H 0.6303 0.2350 0.3661 0.054 Uiso 0.50 1 calc PR B 4
H24D H 0.7271 0.2349 0.3186 0.054 Uiso 0.50 1 calc PR B 4
C25B C 0.6428(16) 0.1776(4) 0.3243(8) 0.033(3) Uani 0.50 1 d PD B 4
H25D H 0.6995 0.1664 0.3524 0.049 Uiso 0.50 1 calc PR B 4
H25E H 0.6605 0.1685 0.2854 0.049 Uiso 0.50 1 calc PR B 4
H25F H 0.5651 0.1685 0.3335 0.049 Uiso 0.50 1 calc PR B 4
C26B C 0.5946(15) 0.2913(3) 0.2916(7) 0.038(3) Uani 0.50 1 d PD B 4
H26C H 0.6770 0.2946 0.2827 0.045 Uiso 0.50 1 calc PR B 4
H26D H 0.5868 0.2980 0.3329 0.045 Uiso 0.50 1 calc PR B 4
C27B C 0.520(4) 0.3226(8) 0.253(2) 0.045(7) Uani 0.50 1 d PD B 4
H27D H 0.5449 0.3503 0.2626 0.068 Uiso 0.50 1 calc PR B 4
H27E H 0.4377 0.3196 0.2620 0.068 Uiso 0.50 1 calc PR B 4
H27F H 0.5298 0.3171 0.2124 0.068 Uiso 0.50 1 calc PR B 4
N3 N 0.5289(6) -0.0034(2) 0.2320(3) 0.044(2) Uani 1 1 d DU . .
C30A C 0.6532(12) -0.0200(8) 0.2208(6) 0.068(5) Uani 0.50 1 d PD C 5
H30A H 0.6579 -0.0485 0.2336 0.081 Uiso 0.50 1 calc PR C 5
H30B H 0.7104 -0.0043 0.2446 0.081 Uiso 0.50 1 calc PR C 5
C31A C 0.6872(11) -0.0175(4) 0.1549(6) 0.092(5) Uani 0.50 1 d PD C 5
H31A H 0.7663 -0.0275 0.1513 0.137 Uiso 0.50 1 calc PR C 5
H31B H 0.6826 0.0107 0.1418 0.137 Uiso 0.50 1 calc PR C 5
H31C H 0.6337 -0.0342 0.1312 0.137 Uiso 0.50 1 calc PR C 5
C32A C 0.4891(14) -0.0129(6) 0.2947(5) 0.056(4) Uani 0.50 1 d PD C 5
H32A H 0.5498 -0.0044 0.3236 0.068 Uiso 0.50 1 calc PR C 5
H32B H 0.4768 -0.0424 0.2991 0.068 Uiso 0.50 1 calc PR C 5
C33A C 0.3719(11) 0.0107(4) 0.3056(5) 0.081(4) Uani 0.50 1 d PD C 5
H33A H 0.3476 0.0050 0.3449 0.122 Uiso 0.50 1 calc PR C 5
H33B H 0.3117 0.0017 0.2775 0.122 Uiso 0.50 1 calc PR C 5
H33C H 0.3845 0.0399 0.3012 0.122 Uiso 0.50 1 calc PR C 5
C34A C 0.5273(17) 0.0442(3) 0.2282(9) 0.047(4) Uani 0.50 1 d PD C 5
H34A H 0.4463 0.0531 0.2321 0.057 Uiso 0.50 1 calc PR C 5
H34B H 0.5494 0.0517 0.1888 0.057 Uiso 0.50 1 calc PR C 5
C35A C 0.6058(19) 0.0702(7) 0.2727(10) 0.072(5) Uani 0.50 1 d PD C 5
H35A H 0.5972 0.0991 0.2636 0.108 Uiso 0.50 1 calc PR C 5
H35B H 0.6870 0.0623 0.2697 0.108 Uiso 0.50 1 calc PR C 5
H35C H 0.5816 0.0652 0.3121 0.108 Uiso 0.50 1 calc PR C 5
C36A C 0.4309(14) -0.0163(5) 0.1869(7) 0.056(4) Uani 0.50 1 d PD C 5
H36A H 0.4516 -0.0090 0.1471 0.068 Uiso 0.50 1 calc PR C 5
H36B H 0.3565 -0.0032 0.1954 0.068 Uiso 0.50 1 calc PR C 5
C37A C 0.423(3) -0.0641(5) 0.1945(11) 0.069(7) Uani 0.50 1 d PD C 5
H37A H 0.3626 -0.0749 0.1681 0.104 Uiso 0.50 1 calc PR C 5
H37B H 0.4050 -0.0705 0.2344 0.104 Uiso 0.50 1 calc PR C 5
H37C H 0.4977 -0.0763 0.1857 0.104 Uiso 0.50 1 calc PR C 5
C30B C 0.5865(17) 0.0112(6) 0.1755(7) 0.068(5) Uani 0.50 1 d PD C 6
H30C H 0.6183 0.0387 0.1821 0.081 Uiso 0.50 1 calc PR C 6
H30D H 0.5260 0.0131 0.1441 0.081 Uiso 0.50 1 calc PR C 6
C31B C 0.6872(11) -0.0175(4) 0.1549(6) 0.092(5) Uani 0.50 1 d PD C 6
H31D H 0.7126 -0.0084 0.1172 0.137 Uiso 0.50 1 calc PR C 6
H31E H 0.6586 -0.0454 0.1516 0.137 Uiso 0.50 1 calc PR C 6
H31F H 0.7525 -0.0165 0.1832 0.137 Uiso 0.50 1 calc PR C 6
C32B C 0.4299(15) 0.0263(5) 0.2482(7) 0.056(4) Uani 0.50 1 d PD C 6
H32C H 0.3708 0.0276 0.2161 0.068 Uiso 0.50 1 calc PR C 6
H32D H 0.4618 0.0538 0.2546 0.068 Uiso 0.50 1 calc PR C 6
C33B C 0.3719(11) 0.0107(4) 0.3056(5) 0.081(4) Uani 0.50 1 d PD C 6
H33D H 0.3080 0.0287 0.3149 0.122 Uiso 0.50 1 calc PR C 6
H33E H 0.4299 0.0107 0.3377 0.122 Uiso 0.50 1 calc PR C 6
H33F H 0.3424 -0.0169 0.2995 0.122 Uiso 0.50 1 calc PR C 6
C34B C 0.6173(15) -0.0197(5) 0.2798(8) 0.047(4) Uani 0.50 1 d PD C 6
H34C H 0.6693 -0.0402 0.2636 0.057 Uiso 0.50 1 calc PR C 6
H34D H 0.5765 -0.0319 0.3123 0.057 Uiso 0.50 1 calc PR C 6
C35B C 0.688(2) 0.0195(6) 0.3003(11) 0.072(5) Uani 0.50 1 d PD C 6
H35D H 0.7465 0.0119 0.3300 0.108 Uiso 0.50 1 calc PR C 6
H35E H 0.6345 0.0393 0.3163 0.108 Uiso 0.50 1 calc PR C 6
H35F H 0.7253 0.0315 0.2672 0.108 Uiso 0.50 1 calc PR C 6
C36B C 0.4681(18) -0.0451(4) 0.2166(9) 0.056(4) Uani 0.50 1 d PD C 6
H36C H 0.4395 -0.0563 0.2530 0.068 Uiso 0.50 1 calc PR C 6
H36D H 0.5290 -0.0637 0.2038 0.068 Uiso 0.50 1 calc PR C 6
C37B C 0.364(2) -0.0472(8) 0.1695(9) 0.069(7) Uani 0.50 1 d PD C 6
H37D H 0.3392 -0.0755 0.1644 0.104 Uiso 0.50 1 calc PR C 6
H37E H 0.3893 -0.0366 0.1327 0.104 Uiso 0.50 1 calc PR C 6
H37F H 0.2989 -0.0310 0.1825 0.104 Uiso 0.50 1 calc PR C 6
N4 N -0.0030(14) 0.0019(4) -0.0062(6) 0.016(3) Uani 0.50 1 d PDU D -7
C40 C -0.023(2) -0.0263(5) 0.0469(8) 0.059(6) Uani 0.50 1 d PDU D -7
H40A H -0.1040 -0.0240 0.0587 0.071 Uiso 0.50 1 calc PR D -7
H40B H 0.0287 -0.0181 0.0800 0.071 Uiso 0.50 1 calc PR D -7
C41 C 0.004(3) -0.0719(6) 0.0291(13) 0.042(8) Uani 0.50 1 d PDU D -7
H41A H -0.0094 -0.0899 0.0619 0.063 Uiso 0.50 1 calc PR D -7
H41B H 0.0848 -0.0740 0.0184 0.063 Uiso 0.50 1 calc PR D -7
H41C H -0.0470 -0.0797 -0.0038 0.063 Uiso 0.50 1 calc PR D -7
C42 C 0.1151(13) -0.0037(7) -0.0362(8) 0.055(6) Uani 0.50 1 d PDU D -7
H42A H 0.1214 0.0164 -0.0677 0.066 Uiso 0.50 1 calc PR D -7
H42B H 0.1190 -0.0311 -0.0533 0.066 Uiso 0.50 1 calc PR D -7
C43 C 0.2188(19) 0.0024(8) 0.0105(10) 0.060(7) Uani 0.50 1 d PDU D -7
H43A H 0.2926 0.0012 -0.0087 0.090 Uiso 0.50 1 calc PR D -7
H43B H 0.2164 -0.0191 0.0396 0.090 Uiso 0.50 1 calc PR D -7
H43C H 0.2111 0.0288 0.0293 0.090 Uiso 0.50 1 calc PR D -7
C44 C -0.0203(18) 0.0464(4) 0.0156(7) 0.038(5) Uani 0.50 1 d PDU D -7
H44A H 0.0457 0.0537 0.0422 0.046 Uiso 0.50 1 calc PR D -7
H44B H -0.0914 0.0475 0.0379 0.046 Uiso 0.50 1 calc PR D -7
C45 C -0.030(3) 0.0791(8) -0.0348(11) 0.040(8) Uani 0.50 1 d PDU D -7
H45A H -0.0453 0.1058 -0.0182 0.060 Uiso 0.50 1 calc PR D -7
H45B H -0.0942 0.0718 -0.0620 0.060 Uiso 0.50 1 calc PR D -7
H45C H 0.0421 0.0799 -0.0552 0.060 Uiso 0.50 1 calc PR D -7
C46 C -0.0894(13) -0.0090(6) -0.0577(7) 0.036(4) Uani 0.50 1 d PDU D -7
H46A H -0.0804 -0.0381 -0.0672 0.043 Uiso 0.50 1 calc PR D -7
H46B H -0.0689 0.0068 -0.0921 0.043 Uiso 0.50 1 calc PR D -7
C47 C -0.2212(14) -0.0006(8) -0.0448(11) 0.061(7) Uani 0.50 1 d PDU D -7
H47A H -0.2696 -0.0059 -0.0797 0.091 Uiso 0.50 1 calc PR D -7
H47B H -0.2302 0.0277 -0.0331 0.091 Uiso 0.50 1 calc PR D -7
H47C H -0.2449 -0.0184 -0.0136 0.091 Uiso 0.50 1 calc PR D -7
N5 N -0.0030(15) 0.4977(5) 0.0048(7) 0.019(3) Uani 0.50 1 d PDU E -8
C50 C -0.105(2) 0.5153(6) 0.0401(9) 0.072(7) Uani 0.50 1 d PDU E -8
H50A H -0.1734 0.5202 0.0142 0.086 Uiso 0.50 1 calc PR E -8
H50B H -0.0813 0.5412 0.0585 0.086 Uiso 0.50 1 calc PR E -8
C51 C -0.134(3) 0.4828(8) 0.0882(12) 0.044(7) Uani 0.50 1 d PDU E -8
H51A H -0.1980 0.4928 0.1107 0.067 Uiso 0.50 1 calc PR E -8
H51B H -0.0659 0.4784 0.1139 0.067 Uiso 0.50 1 calc PR E -8
H51C H -0.1567 0.4572 0.0695 0.067 Uiso 0.50 1 calc PR E -8
C52 C 0.1043(16) 0.4909(6) 0.0477(8) 0.046(5) Uani 0.50 1 d PDU E -8
H52A H 0.1703 0.4818 0.0252 0.055 Uiso 0.50 1 calc PR E -8
H52B H 0.0857 0.4688 0.0747 0.055 Uiso 0.50 1 calc PR E -8
C53 C 0.144(3) 0.5295(8) 0.0847(14) 0.094(11) Uani 0.50 1 d PDU E -8
H53A H 0.2062 0.5217 0.1125 0.141 Uiso 0.50 1 calc PR E -8
H53B H 0.0782 0.5399 0.1055 0.141 Uiso 0.50 1 calc PR E -8
H53C H 0.1719 0.5505 0.0589 0.141 Uiso 0.50 1 calc PR E -8
C54 C 0.017(2) 0.5335(6) -0.0384(10) 0.066(7) Uani 0.50 1 d PDU E -8
H54A H 0.0353 0.5587 -0.0167 0.079 Uiso 0.50 1 calc PR E -8
H54B H -0.0531 0.5381 -0.0633 0.079 Uiso 0.50 1 calc PR E -8
C55 C 0.123(4) 0.5214(16) -0.077(2) 0.14(3) Uani 0.50 1 d PDU E -8
H55A H 0.1378 0.5434 -0.1040 0.217 Uiso 0.50 1 calc PR E -8
H55B H 0.1038 0.4966 -0.0985 0.217 Uiso 0.50 1 calc PR E -8
H55C H 0.1920 0.5168 -0.0518 0.217 Uiso 0.50 1 calc PR E -8
C56 C -0.032(2) 0.4540(6) -0.0185(11) 0.078(8) Uani 0.50 1 d PDU E -8
H56A H -0.0508 0.4356 0.0136 0.093 Uiso 0.50 1 calc PR E -8
H56B H 0.0337 0.4426 -0.0391 0.093 Uiso 0.50 1 calc PR E -8
C57 C -0.142(3) 0.4600(10) -0.0616(13) 0.088(11) Uani 0.50 1 d PDU E -8
H57A H -0.1705 0.4334 -0.0745 0.132 Uiso 0.50 1 calc PR E -8
H57B H -0.1192 0.4758 -0.0951 0.132 Uiso 0.50 1 calc PR E -8
H57C H -0.2024 0.4743 -0.0416 0.132 Uiso 0.50 1 calc PR E -8
H1A H 0.189(3) 0.2393(18) 0.146(4) 0.132 Uiso 0.702(8) 1 d PD A 1
H1B H 0.324(2) 0.2415(17) 0.133(5) 0.132 Uiso 0.702(8) 1 d PD A 1
H2A H 0.24(2) 0.2661(15) 0.174(4) 0.132 Uiso 0.298(8) 1 d PD A 2
H2B H 0.222(18) 0.2647(14) 0.105(5) 0.132 Uiso 0.298(8) 1 d PD A 2

loop_
_atom_site_aniso_label
_atom_site_aniso_U_11
_atom_site_aniso_U_22
_atom_site_aniso_U_33
_atom_site_aniso_U_23
_atom_site_aniso_U_13
_atom_site_aniso_U_12
Hg1 0.02007(18) 0.0368(2) 0.01857(18) 0.00173(15) 0.00196(13) 0.00081(15)
C1 0.019(3) 0.018(4) 0.020(4) -0.001(3) 0.003(3) 0.010(3)
C2 0.017(4) 0.027(4) 0.029(4) -0.005(3) 0.002(3) 0.005(3)
B1 0.027(4) 0.037(5) 0.021(4) 0.006(4) -0.001(4) -0.003(4)
B2 0.016(4) 0.035(5) 0.022(4) 0.000(4) 0.003(4) 0.002(4)
B3 0.026(4) 0.045(5) 0.037(5) 0.008(4) 0.005(4) 0.005(4)
B4 0.042(5) 0.025(5) 0.050(5) -0.004(4) 0.016(4) 0.009(4)
B5 0.042(5) 0.038(5) 0.026(4) -0.007(4) 0.005(4) -0.009(4)
B6 0.059(6) 0.046(6) 0.054(6) -0.001(5) 0.016(5) 0.007(5)
B7 0.047(5) 0.039(5) 0.035(5) 0.001(4) 0.007(4) -0.004(4)
B8 0.026(4) 0.032(5) 0.031(5) -0.002(4) 0.006(4) -0.001(4)
B9 0.027(5) 0.052(5) 0.042(5) 0.005(4) 0.012(4) 0.007(4)
B10 0.046(5) 0.047(5) 0.046(5) 0.006(5) 0.009(5) 0.013(5)
B11 0.063(8) 0.062(9) 0.031(6) 0.002(6) 0.023(6) 0.031(7)
B12 0.029(4) 0.018(4) 0.046(5) 0.000(4) 0.008(4) 0.004(4)
B13 0.016(4) 0.019(4) 0.022(4) 0.003(4) -0.005(3) -0.002(3)
B14 0.034(5) 0.037(5) 0.018(4) 0.001(4) -0.002(4) 0.003(4)
B15 0.025(4) 0.040(5) 0.035(5) 0.009(4) 0.010(4) 0.012(4)
B16 0.038(5) 0.035(5) 0.045(5) -0.004(4) 0.013(4) 0.015(4)
B17 0.047(5) 0.037(5) 0.050(5) 0.010(5) 0.017(5) 0.006(4)
B18 0.051(5) 0.038(5) 0.051(5) 0.000(5) 0.013(5) -0.010(5)
B19 0.023(4) 0.036(5) 0.043(5) -0.001(4) 0.009(4) -0.007(4)
B20 0.019(4) 0.030(5) 0.025(4) 0.007(4) 0.005(4) 0.007(4)
B21 0.025(4) 0.046(5) 0.026(4) 0.010(4) 0.004(4) 0.014(4)
B22 0.035(6) 0.053(8) 0.050(7) 0.028(6) 0.020(6) 0.007(6)
F1 0.024(3) 0.049(3) 0.069(4) 0.029(3) -0.009(3) 0.006(3)
F2 0.048(3) 0.058(4) 0.035(3) -0.019(3) 0.005(3) -0.021(3)
F3 0.031(3) 0.094(5) 0.029(3) 0.022(3) -0.004(2) 0.006(3)
F4 0.069(4) 0.027(3) 0.069(4) 0.012(3) 0.018(3) 0.008(3)
F5 0.074(4) 0.069(4) 0.037(3) -0.002(3) -0.007(3) -0.048(4)
F6 0.118(6) 0.052(4) 0.068(5) -0.027(3) 0.028(4) 0.010(4)
F7 0.075(5) 0.086(5) 0.025(3) -0.009(3) 0.009(3) -0.007(4)
F8 0.038(3) 0.067(4) 0.035(3) 0.020(3) 0.003(3) -0.013(3)
F9 0.019(3) 0.095(5) 0.058(4) 0.031(4) -0.002(3) 0.000(3)
F10 0.060(4) 0.080(5) 0.083(5) 0.027(4) 0.032(4) 0.045(4)
F11 0.073(4) 0.086(5) 0.053(4) 0.002(3) 0.043(4) 0.030(4)
F12 0.037(3) 0.047(3) 0.047(3) -0.023(3) 0.003(3) -0.006(3)
F13 0.045(3) 0.027(3) 0.022(2) 0.012(2) 0.004(2) 0.013(2)
F14 0.031(3) 0.064(4) 0.043(3) -0.019(3) 0.002(2) -0.021(3)
F15 0.019(3) 0.083(4) 0.039(3) 0.021(3) 0.008(2) 0.020(3)
F16 0.057(4) 0.029(3) 0.086(5) -0.003(3) 0.030(3) 0.014(3)
F17 0.081(5) 0.063(4) 0.093(5) 0.052(4) 0.047(4) 0.032(4)
F18 0.074(5) 0.045(4) 0.111(6) -0.018(4) 0.045(4) -0.029(3)
F19 0.019(3) 0.068(4) 0.051(3) -0.002(3) 0.003(2) -0.005(3)
F20 0.028(3) 0.051(3) 0.025(3) -0.003(2) 0.001(2) 0.016(2)
F21 0.039(3) 0.105(5) 0.027(3) 0.016(3) 0.008(3) 0.028(3)
F22 0.059(4) 0.059(4) 0.062(4) 0.016(3) 0.042(3) 0.008(3)
Hg2 0.0252(2) 0.0417(2) 0.0227(2) -0.00089(16) 0.00228(15) -0.00090(16)
C3 0.016(3) 0.028(4) 0.026(4) -0.002(3) 0.003(3) 0.000(3)
C4 0.023(4) 0.031(4) 0.020(4) 0.000(3) 0.013(3) -0.009(3)
B23 0.018(4) 0.028(4) 0.028(4) 0.001(4) 0.006(4) 0.001(4)
B24 0.028(5) 0.038(5) 0.034(5) 0.005(4) -0.007(4) 0.004(4)
B25 0.029(5) 0.034(5) 0.035(5) 0.006(4) -0.007(4) -0.004(4)
B26 0.033(5) 0.056(6) 0.043(5) -0.004(5) -0.006(4) -0.014(4)
B27 0.026(4) 0.035(5) 0.025(4) -0.004(4) 0.001(4) 0.011(4)
B28 0.035(5) 0.046(5) 0.034(5) -0.011(4) 0.002(4) -0.002(4)
B29 0.016(4) 0.040(5) 0.025(4) 0.003(4) -0.001(4) 0.001(4)
B30 0.029(4) 0.045(5) 0.029(4) 0.005(4) -0.007(4) 0.010(4)
B31 0.057(6) 0.048(6) 0.045(5) 0.011(5) 0.007(5) 0.004(5)
B32 0.049(5) 0.047(6) 0.049(5) -0.001(5) 0.013(5) -0.016(5)
B33 0.029(6) 0.048(7) 0.041(7) -0.005(6) 0.023(5) -0.002(5)
B34 0.030(4) 0.026(4) 0.024(4) 0.002(4) -0.002(4) 0.000(4)
B35 0.032(5) 0.038(5) 0.042(5) 0.000(4) 0.008(4) 0.008(4)
B36 0.047(5) 0.042(5) 0.045(5) -0.008(5) 0.006(5) 0.000(5)
B37 0.042(5) 0.038(5) 0.032(5) -0.007(4) 0.004(4) -0.004(4)
B38 0.024(4) 0.033(5) 0.022(4) -0.003(4) 0.001(4) -0.006(4)
B39 0.025(4) 0.050(5) 0.036(5) 0.007(4) 0.005(4) 0.003(4)
B40 0.037(5) 0.047(5) 0.048(5) 0.008(5) -0.002(5) 0.008(5)
B41 0.043(5) 0.050(6) 0.054(6) -0.006(5) 0.010(5) 0.011(5)
B42 0.058(6) 0.049(6) 0.049(6) -0.009(5) 0.018(5) 0.004(5)
B43 0.055(5) 0.040(5) 0.032(5) -0.008(4) 0.010(4) 0.003(5)
B44 0.050(8) 0.066(9) 0.054(8) 0.006(7) 0.035(7) 0.020(7)
F23 0.034(3) 0.039(3) 0.049(3) -0.009(3) 0.006(3) -0.010(2)
F24 0.024(3) 0.067(4) 0.040(3) -0.007(3) -0.009(2) 0.015(3)
F25 0.061(4) 0.036(3) 0.066(4) -0.014(3) 0.022(3) 0.003(3)
F26 0.050(4) 0.087(5) 0.041(3) -0.030(3) -0.010(3) -0.005(3)
F27 0.047(3) 0.054(4) 0.026(3) 0.017(3) -0.001(2) 0.017(3)
F28 0.016(3) 0.115(5) 0.057(4) -0.033(4) -0.001(3) -0.014(3)
F29 0.028(3) 0.057(4) 0.033(3) -0.005(3) -0.001(2) 0.018(3)
F30 0.042(3) 0.119(6) 0.020(3) -0.006(3) -0.007(2) 0.039(4)
F31 0.138(7) 0.059(4) 0.067(5) 0.030(4) 0.031(5) 0.032(4)
F32 0.091(5) 0.064(5) 0.121(6) -0.029(4) 0.042(5) -0.047(4)
F33 0.063(4) 0.086(5) 0.052(4) 0.003(3) 0.035(3) -0.023(4)
F34 0.083(4) 0.035(3) 0.033(3) -0.005(3) 0.000(3) -0.024(3)
F35 0.043(3) 0.048(3) 0.041(3) 0.017(3) 0.002(3) 0.005(3)
F36 0.075(4) 0.028(3) 0.055(4) -0.002(3) 0.018(3) -0.002(3)
F37 0.062(4) 0.063(4) 0.043(3) -0.004(3) -0.017(3) -0.021(3)
F38 0.033(3) 0.055(4) 0.049(3) 0.015(3) 0.010(3) 0.023(3)
F39 0.039(3) 0.053(4) 0.050(3) 0.026(3) 0.008(3) -0.009(3)
F40 0.031(3) 0.100(5) 0.062(4) 0.033(4) -0.003(3) 0.000(3)
F41 0.068(4) 0.070(4) 0.077(5) 0.010(4) 0.023(4) 0.042(4)
F42 0.117(6) 0.044(4) 0.048(4) -0.008(3) 0.028(4) 0.007(4)
F43 0.080(4) 0.057(4) 0.025(3) -0.002(3) 0.007(3) -0.008(3)
F44 0.057(4) 0.099(5) 0.060(4) 0.018(4) 0.030(3) 0.023(4)
O1 0.040(5) 0.029(5) 0.044(5) 0.010(4) 0.018(4) 0.008(4)
O2 0.040(5) 0.029(5) 0.044(5) 0.010(4) 0.018(4) 0.008(4)
N1 0.021(3) 0.028(3) 0.021(3) 0.001(2) 0.007(2) 0.001(2)
C10 0.022(4) 0.049(6) 0.020(4) 0.002(4) 0.005(4) -0.006(4)
C11 0.024(5) 0.079(8) 0.026(5) 0.004(5) 0.017(4) -0.003(5)
C12 0.025(5) 0.068(7) 0.026(5) -0.006(5) 0.005(4) 0.000(5)
C13 0.036(5) 0.028(5) 0.023(5) -0.005(4) 0.004(4) -0.004(4)
C14 0.018(4) 0.049(6) 0.030(5) 0.000(4) -0.001(4) 0.006(4)
C15 0.032(5) 0.068(7) 0.022(5) -0.006(5) 0.008(4) -0.015(5)
C16 0.048(6) 0.025(5) 0.059(7) 0.007(5) 0.004(5) 0.004(5)
C17 0.070(8) 0.049(7) 0.061(7) -0.004(6) 0.022(6) -0.015(6)
N2 0.026(3) 0.029(3) 0.028(3) 0.007(2) 0.001(2) 0.004(2)
C20A 0.015(6) 0.048(8) 0.035(7) -0.002(6) 0.006(6) 0.002(6)
C21A 0.024(5) 0.099(10) 0.042(6) -0.004(6) 0.016(5) 0.000(5)
C22A 0.042(8) 0.029(7) 0.027(7) 0.001(6) 0.004(6) 0.004(6)
C23A 0.032(5) 0.055(6) 0.021(4) 0.002(4) 0.017(4) 0.011(4)
C24A 0.018(6) 0.088(12) 0.029(7) 0.004(8) -0.005(6) 0.000(7)
C25A 0.033(9) 0.032(8) 0.035(9) 0.007(6) 0.008(6) -0.001(6)
C26A 0.034(7) 0.053(9) 0.027(7) 0.022(7) -0.010(6) 0.004(7)
C27A 0.02(2) 0.060(9) 0.062(10) 0.028(9) 0.017(10) 0.004(10)
C20B 0.015(6) 0.048(8) 0.035(7) -0.002(6) 0.006(6) 0.002(6)
C21B 0.024(5) 0.099(10) 0.042(6) -0.004(6) 0.016(5) 0.000(5)
C22B 0.042(8) 0.029(7) 0.027(7) 0.001(6) 0.004(6) 0.004(6)
C23B 0.032(5) 0.055(6) 0.021(4) 0.002(4) 0.017(4) 0.011(4)
C24B 0.018(6) 0.088(12) 0.029(7) 0.004(8) -0.005(6) 0.000(7)
C25B 0.033(9) 0.032(8) 0.035(9) 0.007(6) 0.008(6) -0.001(6)
C26B 0.034(7) 0.053(9) 0.027(7) 0.022(7) -0.010(6) 0.004(7)
C27B 0.02(2) 0.060(9) 0.062(10) 0.028(9) 0.017(10) 0.004(10)
N3 0.043(3) 0.045(3) 0.043(3) 0.007(2) 0.004(2) 0.000(2)
C30A 0.072(12) 0.057(11) 0.075(13) 0.009(9) 0.008(10) 0.027(9)
C31A 0.066(9) 0.082(10) 0.131(13) 0.004(9) 0.056(9) 0.004(7)
C32A 0.056(10) 0.033(9) 0.081(12) 0.003(8) 0.024(9) -0.002(7)
C33A 0.089(10) 0.101(11) 0.057(8) -0.014(8) 0.039(8) 0.002(8)
C34A 0.043(9) 0.043(9) 0.055(10) -0.002(8) -0.016(7) 0.007(7)
C35A 0.056(11) 0.069(12) 0.090(14) 0.000(11) 0.003(10) -0.024(9)
C36A 0.057(11) 0.058(12) 0.056(12) 0.008(8) 0.015(9) -0.009(9)
C37A 0.10(2) 0.055(15) 0.050(15) -0.009(10) 0.030(13) -0.015(12)
C30B 0.072(12) 0.057(11) 0.075(13) 0.009(9) 0.008(10) 0.027(9)
C31B 0.066(9) 0.082(10) 0.131(13) 0.004(9) 0.056(9) 0.004(7)
C32B 0.056(10) 0.033(9) 0.081(12) 0.003(8) 0.024(9) -0.002(7)
C33B 0.089(10) 0.101(11) 0.057(8) -0.014(8) 0.039(8) 0.002(8)
C34B 0.043(9) 0.043(9) 0.055(10) -0.002(8) -0.016(7) 0.007(7)
C35B 0.056(11) 0.069(12) 0.090(14) 0.000(11) 0.003(10) -0.024(9)
C36B 0.057(11) 0.058(12) 0.056(12) 0.008(8) 0.015(9) -0.009(9)
C37B 0.10(2) 0.055(15) 0.050(15) -0.009(10) 0.030(13) -0.015(12)
N4 0.018(3) 0.014(3) 0.017(4) 0.000(3) 0.005(3) 0.000(3)
C40 0.067(10) 0.062(10) 0.050(9) -0.001(8) 0.010(8) 0.011(8)
C41 0.045(12) 0.036(11) 0.045(10) 0.007(8) -0.008(8) -0.007(8)
C42 0.046(9) 0.053(9) 0.067(10) 0.002(8) 0.017(8) 0.005(8)
C43 0.066(10) 0.045(9) 0.068(10) 0.002(9) -0.013(8) -0.010(8)
C44 0.044(8) 0.032(8) 0.038(8) -0.001(7) 0.003(7) 0.004(7)
C45 0.036(11) 0.035(10) 0.047(11) 0.005(8) -0.007(8) 0.006(8)
C46 0.043(8) 0.030(8) 0.035(8) -0.002(7) 0.001(7) 0.008(7)
C47 0.060(10) 0.053(10) 0.068(10) -0.005(9) -0.011(8) 0.000(8)
N5 0.022(3) 0.016(4) 0.019(4) 0.001(3) 0.001(3) 0.005(3)
C50 0.074(10) 0.072(11) 0.070(10) -0.005(8) 0.007(8) 0.007(8)
C51 0.054(11) 0.039(10) 0.040(9) 0.012(7) -0.001(7) -0.003(7)
C52 0.047(8) 0.046(9) 0.043(8) -0.007(7) -0.011(7) 0.010(7)
C53 0.093(14) 0.090(14) 0.099(14) -0.014(10) -0.001(9) -0.012(9)
C54 0.067(10) 0.069(10) 0.062(10) 0.002(8) 0.007(8) -0.006(8)
C55 0.15(3) 0.15(3) 0.14(3) -0.001(10) 0.004(10) 0.002(10)
C56 0.093(11) 0.077(11) 0.064(10) -0.009(9) 0.010(9) 0.003(9)
C57 0.094(14) 0.095(14) 0.076(13) -0.006(9) 0.007(9) -0.013(9)

loop_
_atom_type_symbol
_atom_type_description
_atom_type_scat_dispersion_real
_atom_type_scat_dispersion_imag
_atom_type_scat_source
C C 0.0033 0.0016 'International Tables Vol C Tables 4.2.6.8 and 6.1.1.4'
B B 0.0013 0.0007 'International Tables Vol C Tables 4.2.6.8 and 6.1.1.4'
F F 0.0171 0.0103 'International Tables Vol C Tables 4.2.6.8 and 6.1.1.4'
Hg Hg -2.3894 9.2266 'International Tables Vol C Tables 4.2.6.8 and 6.1.1.4'
N N 0.0061 0.0033 'International Tables Vol C Tables 4.2.6.8 and 6.1.1.4'
O O 0.0106 0.0060 'International Tables Vol C Tables 4.2.6.8 and 6.1.1.4'
H H 0.0000 0.0000 'International Tables Vol C Tables 4.2.6.8 and 6.1.1.4'

loop_
_geom_angle_atom_site_label_1
_geom_angle_atom_site_label_2
_geom_angle_atom_site_label_3
_geom_angle
C2 Hg1 C1 169.2(3)
B5 C1 B1 63.7(6)
B5 C1 B2 116.7(7)
B1 C1 B2 64.7(5)
B5 C1 B4 63.2(6)
B1 C1 B4 116.6(7)
B2 C1 B4 114.6(6)
B5 C1 B3 116.2(7)
B1 C1 B3 116.4(6)
B2 C1 B3 61.4(6)
B4 C1 B3 63.3(6)
B5 C1 Hg1 118.3(5)
B1 C1 Hg1 123.9(5)
B2 C1 Hg1 119.8(5)
B4 C1 Hg1 110.4(5)
B3 C1 Hg1 110.9(5)
B14 C2 B15 63.5(6)
B14 C2 B12 116.8(7)
B15 C2 B12 115.5(7)
B14 C2 B13 62.8(5)
B15 C2 B13 114.9(6)
B12 C2 B13 63.7(5)
B14 C2 B16 116.8(7)
B15 C2 B16 63.5(6)
B12 C2 B16 62.3(6)
B13 C2 B16 115.0(6)
B14 C2 Hg1 121.9(6)
B15 C2 Hg1 115.3(5)
B12 C2 Hg1 114.1(5)
B13 C2 Hg1 123.0(5)
B16 C2 Hg1 110.3(5)
F1 B1 C1 120.0(7)
F1 B1 B5 121.2(8)
C1 B1 B5 58.1(5)
F1 B1 B8 126.0(8)
C1 B1 B8 104.2(7)
B5 B1 B8 107.5(7)
F1 B1 B2 119.3(8)
C1 B1 B2 58.0(5)
B5 B1 B2 106.7(7)
B8 B1 B2 60.0(5)
F1 B1 B7 128.2(8)
C1 B1 B7 103.0(7)
B5 B1 B7 58.8(6)
B8 B1 B7 60.4(6)
B2 B1 B7 107.2(7)
F2 B2 C1 121.4(7)
F2 B2 B9 124.7(8)
C1 B2 B9 106.2(7)
F2 B2 B3 119.8(8)
C1 B2 B3 60.5(5)
B9 B2 B3 60.9(6)
F2 B2 B8 124.7(8)
C1 B2 B8 102.9(7)
B9 B2 B8 61.6(6)
B3 B2 B8 109.7(7)
F2 B2 B1 118.9(7)
C1 B2 B1 57.3(5)
B9 B2 B1 109.5(7)
B3 B2 B1 109.4(7)
B8 B2 B1 59.1(5)
F3 B3 C1 117.7(7)
F3 B3 B2 119.3(9)
C1 B3 B2 58.0(5)
F3 B3 B10 126.7(9)
C1 B3 B10 104.5(8)
B2 B3 B10 109.9(8)
F3 B3 B9 129.5(9)
C1 B3 B9 103.2(7)
B2 B3 B9 59.5(6)
B10 B3 B9 62.3(7)
F3 B3 B4 118.3(8)
C1 B3 B4 57.6(5)
B2 B3 B4 107.0(7)
B10 B3 B4 59.8(6)
B9 B3 B4 108.0(8)
F4 B4 C1 117.3(8)
F4 B4 B6 129.6(9)
C1 B4 B6 105.6(8)
F4 B4 B5 120.7(9)
C1 B4 B5 57.5(6)
B6 B4 B5 62.7(7)
F4 B4 B10 125.2(9)
C1 B4 B10 105.1(8)
B6 B4 B10 60.7(7)
B5 B4 B10 110.7(8)
F4 B4 B3 116.0(9)
C1 B4 B3 59.1(5)
B6 B4 B3 107.9(8)
B5 B4 B3 108.0(8)
B10 B4 B3 59.1(6)
F5 B5 C1 117.8(8)
F5 B5 B7 127.8(9)
C1 B5 B7 105.4(7)
F5 B5 B1 118.7(9)
C1 B5 B1 58.2(5)
B7 B5 B1 61.8(6)
F5 B5 B4 118.0(8)
C1 B5 B4 59.3(5)
B7 B5 B4 108.2(8)
B1 B5 B4 108.9(7)
F5 B5 B6 127.8(9)
C1 B5 B6 103.4(8)
B7 B5 B6 61.0(7)
B1 B5 B6 109.5(8)
B4 B5 B6 58.0(6)
F6 B6 B4 121.4(10)
F6 B6 B11 124.2(10)
B4 B6 B11 108.4(9)
F6 B6 B10 123.4(10)
B4 B6 B10 60.7(7)
B11 B6 B10 61.7(7)
F6 B6 B7 120.1(10)
B4 B6 B7 106.6(8)
B11 B6 B7 60.3(7)
B10 B6 B7 110.0(9)
F6 B6 B5 119.8(10)
B4 B6 B5 59.4(6)
B11 B6 B5 105.7(8)
B10 B6 B5 108.1(8)
B7 B6 B5 57.6(6)
F7 B7 B5 122.9(9)
F7 B7 B11 121.6(9)
B5 B7 B11 107.0(8)
F7 B7 B8 121.9(8)
B5 B7 B8 106.6(8)
B11 B7 B8 60.6(7)
F7 B7 B1 123.2(9)
B5 B7 B1 59.4(6)
B11 B7 B1 106.8(8)
B8 B7 B1 58.7(6)
F7 B7 B6 121.7(9)
B5 B7 B6 61.4(7)
B11 B7 B6 58.0(7)
B8 B7 B6 107.0(8)
B1 B7 B6 108.0(8)
F8 B8 B1 124.8(8)
F8 B8 B2 124.4(8)
B1 B8 B2 60.9(5)
F8 B8 B7 121.8(8)
B1 B8 B7 61.0(6)
B2 B8 B7 108.3(7)
F8 B8 B9 119.2(8)
B1 B8 B9 108.2(7)
B2 B8 B9 58.1(5)
B7 B8 B9 108.1(8)
F8 B8 B11 119.5(8)
B1 B8 B11 107.8(8)
B2 B8 B11 105.2(7)
B7 B8 B11 59.6(7)
B9 B8 B11 59.5(6)
F9 B9 B2 124.4(9)
F9 B9 B3 123.0(9)
B2 B9 B3 59.6(6)
F9 B9 B11 120.6(8)
B2 B9 B11 107.6(8)
B3 B9 B11 106.3(8)
F9 B9 B8 122.4(9)
B2 B9 B8 60.2(6)
B3 B9 B8 107.6(7)
B11 B9 B8 60.3(6)
F9 B9 B10 119.6(9)
B2 B9 B10 107.2(7)
B3 B9 B10 58.8(6)
B11 B9 B10 60.0(7)
B8 B9 B10 108.6(8)
F10 B10 B3 122.6(9)
F10 B10 B4 124.8(9)
B3 B10 B4 61.1(6)
F10 B10 B6 122.6(10)
B3 B10 B6 107.8(8)
B4 B10 B6 58.6(7)
F10 B10 B11 122.5(9)
B3 B10 B11 105.8(8)
B4 B10 B11 104.1(8)
B6 B10 B11 58.3(7)
F10 B10 B9 121.5(10)
B3 B10 B9 59.0(6)
B4 B10 B9 106.5(8)
B6 B10 B9 106.3(8)
B11 B10 B9 59.1(7)
F11 B11 B6 121.5(10)
F11 B11 B7 121.5(9)
B6 B11 B7 61.8(7)
F11 B11 B9 120.2(11)
B6 B11 B9 109.2(8)
B7 B11 B9 108.9(8)
F11 B11 B8 121.0(10)
B6 B11 B8 109.5(8)
B7 B11 B8 59.9(6)
B9 B11 B8 60.2(6)
F11 B11 B10 120.5(9)
B6 B11 B10 60.0(7)
B7 B11 B10 109.9(9)
B9 B11 B10 61.0(7)
B8 B11 B10 109.3(7)
F12 B12 C2 119.7(7)
F12 B12 B18 126.4(8)
C2 B12 B18 105.5(8)
F12 B12 B19 125.9(8)
C2 B12 B19 103.8(7)
B18 B12 B19 60.8(6)
F12 B12 B16 120.3(8)
C2 B12 B16 59.5(6)
B18 B12 B16 60.3(6)
B19 B12 B16 108.5(8)
F12 B12 B13 118.9(7)
C2 B12 B13 58.7(5)
B18 B12 B13 108.1(7)
B19 B12 B13 58.6(5)
B16 B12 B13 108.7(7)
F13 B13 C2 118.6(7)
F13 B13 B20 128.1(7)
C2 B13 B20 103.6(6)
F13 B13 B19 126.8(7)
C2 B13 B19 103.9(6)
B20 B13 B19 62.4(6)
F13 B13 B14 118.6(7)
C2 B13 B14 57.6(5)
B20 B13 B14 60.6(5)
B19 B13 B14 110.5(7)
F13 B13 B12 118.5(7)
C2 B13 B12 57.7(5)
B20 B13 B12 108.9(7)
B19 B13 B12 59.7(5)
B14 B13 B12 107.4(7)
F14 B14 C2 119.2(7)
F14 B14 B21 127.6(8)
C2 B14 B21 103.4(7)
F14 B14 B13 119.9(8)
C2 B14 B13 59.6(5)
B21 B14 B13 106.9(7)
F14 B14 B20 128.0(8)
C2 B14 B20 103.9(7)
B21 B14 B20 59.6(5)
B13 B14 B20 59.0(5)
F14 B14 B15 119.6(8)
C2 B14 B15 58.7(6)
B21 B14 B15 58.8(6)
B13 B14 B15 108.4(7)
B20 B14 B15 106.7(7)
F15 B15 C2 117.5(7)
F15 B15 B21 128.8(9)
C2 B15 B21 103.9(7)
F15 B15 B14 118.7(8)
C2 B15 B14 57.8(5)
B21 B15 B14 60.3(6)
F15 B15 B17 128.0(8)
C2 B15 B17 103.2(7)
B21 B15 B17 62.7(6)
B14 B15 B17 109.8(7)
F15 B15 B16 117.9(8)
C2 B15 B16 58.9(6)
B21 B15 B16 108.6(7)
B14 B15 B16 108.1(7)
B17 B15 B16 57.9(6)
F16 B16 C2 119.5(8)
F16 B16 B17 127.3(9)
C2 B16 B17 104.2(7)
F16 B16 B18 126.2(9)
C2 B16 B18 103.5(7)
B17 B16 B18 61.9(7)
F16 B16 B12 118.5(9)
C2 B16 B12 58.2(5)
B17 B16 B12 108.6(7)
B18 B16 B12 58.9(6)
F16 B16 B15 120.4(8)
C2 B16 B15 57.6(6)
B17 B16 B15 60.5(6)
B18 B16 B15 109.1(7)
B12 B16 B15 107.3(7)
F17 B17 B16 124.5(9)
F17 B17 B22 120.2(8)
B16 B17 B22 107.4(8)
F17 B17 B15 123.0(9)
B16 B17 B15 61.5(6)
B22 B17 B15 105.8(8)
F17 B17 B18 122.6(10)
B16 B17 B18 59.7(7)
B22 B17 B18 60.0(7)
B15 B17 B18 108.3(8)
F17 B17 B21 120.0(9)
B16 B17 B21 107.4(8)
B22 B17 B21 59.7(6)
B15 B17 B21 57.6(6)
B18 B17 B21 107.8(8)
F18 B18 B12 123.3(10)
F18 B18 B16 123.3(9)
B12 B18 B16 60.8(6)
F18 B18 B19 121.2(9)
B12 B18 B19 60.5(6)
B16 B18 B19 108.6(8)
F18 B18 B22 121.5(9)
B12 B18 B22 107.0(8)
B16 B18 B22 105.7(8)
B19 B18 B22 59.6(6)
F18 B18 B17 121.4(9)
B12 B18 B17 107.3(8)
B16 B18 B17 58.4(7)
B19 B18 B17 107.7(8)
B22 B18 B17 59.2(7)
F19 B19 B13 121.7(8)
F19 B19 B12 124.0(9)
B13 B19 B12 61.8(6)
F19 B19 B22 121.5(8)
B13 B19 B22 106.5(7)
B12 B19 B22 106.3(8)
F19 B19 B18 122.1(8)
B13 B19 B18 109.0(7)
B12 B19 B18 58.7(6)
B22 B19 B18 60.5(7)
F19 B19 B20 120.4(8)
B13 B19 B20 58.7(5)
B12 B19 B20 107.6(7)
B22 B19 B20 59.4(6)
B18 B19 B20 108.5(8)
F20 B20 B13 121.6(7)
F20 B20 B21 121.3(7)
B13 B20 B21 108.6(6)
F20 B20 B14 121.6(8)
B13 B20 B14 60.5(5)
B21 B20 B14 60.1(5)
F20 B20 B22 122.6(7)
B13 B20 B22 106.4(7)
B21 B20 B22 61.1(6)
B14 B20 B22 108.1(7)
F20 B20 B19 121.9(7)
B13 B20 B19 58.8(5)
B21 B20 B19 108.7(7)
B14 B20 B19 107.6(7)
B22 B20 B19 59.2(6)
F21 B21 B15 122.3(8)
F21 B21 B20 121.7(8)
B15 B21 B20 109.0(7)
F21 B21 B14 123.4(9)
B15 B21 B14 60.9(6)
B20 B21 B14 60.3(5)
F21 B21 B22 121.3(8)
B15 B21 B22 106.5(8)
B20 B21 B22 59.8(6)
B14 B21 B22 107.2(7)
F21 B21 B17 120.9(8)
B15 B21 B17 59.8(6)
B20 B21 B17 107.3(8)
B14 B21 B17 108.0(7)
B22 B21 B17 58.4(6)
F22 B22 B19 119.7(9)
F22 B22 B17 122.8(9)
B19 B22 B17 109.2(8)
F22 B22 B20 118.5(9)
B19 B22 B20 61.4(6)
B17 B22 B20 109.5(7)
F22 B22 B18 122.3(10)
B19 B22 B18 59.8(7)
B17 B22 B18 60.8(7)
B20 B22 B18 109.6(7)
F22 B22 B21 120.8(10)
B19 B22 B21 108.8(7)
B17 B22 B21 61.9(6)
B20 B22 B21 59.1(6)
B18 B22 B21 110.1(8)
C3 Hg2 C4 171.3(3)
B24 C3 B25 63.7(6)
B24 C3 B23 62.7(6)
B25 C3 B23 116.2(7)
B24 C3 B27 114.3(7)
B25 C3 B27 115.0(7)
B23 C3 B27 62.7(5)
B24 C3 B26 114.6(7)
B25 C3 B26 62.8(6)
B23 C3 B26 114.2(7)
B27 C3 B26 62.0(6)
B24 C3 Hg2 115.0(5)
B25 C3 Hg2 111.8(5)
B23 C3 Hg2 120.6(5)
B27 C3 Hg2 122.7(6)
B26 C3 Hg2 117.8(6)
B37 C4 B35 117.3(7)
B37 C4 B38 63.8(6)
B35 C4 B38 116.9(7)
B37 C4 B34 115.2(7)
B35 C4 B34 63.2(6)
B38 C4 B34 62.5(5)
B37 C4 B36 64.8(6)
B35 C4 B36 62.1(6)
B38 C4 B36 117.2(7)
B34 C4 B36 114.0(7)
B37 C4 Hg2 118.8(6)
B35 C4 Hg2 112.0(5)
B38 C4 Hg2 120.4(5)
B34 C4 Hg2 118.1(5)
B36 C4 Hg2 114.6(6)
F23 B23 C3 118.4(7)
F23 B23 B29 126.7(8)
C3 B23 B29 105.3(7)
F23 B23 B24 120.0(7)
C3 B23 B24 58.0(5)
B29 B23 B24 108.2(7)
F23 B23 B27 119.0(7)
C3 B23 B27 59.4(5)
B29 B23 B27 59.8(5)
B24 B23 B27 107.8(7)
F23 B23 B30 127.3(8)
C3 B23 B30 104.5(7)
B29 B23 B30 60.7(5)
B24 B23 B30 59.7(6)
B27 B23 B30 108.3(7)
F24 B24 C3 116.8(8)
F24 B24 B23 118.9(8)
C3 B24 B23 59.3(5)
F24 B24 B30 127.4(8)
C3 B24 B30 106.6(7)
B23 B24 B30 61.1(6)
F24 B24 B25 117.2(8)
C3 B24 B25 58.3(5)
B23 B24 B25 108.9(7)
B30 B24 B25 110.1(8)
F24 B24 B31 126.0(8)
C3 B24 B31 105.8(7)
B23 B24 B31 110.6(8)
B30 B24 B31 61.9(7)
B25 B24 B31 60.4(6)
F25 B25 C3 119.0(8)
F25 B25 B24 121.0(8)
C3 B25 B24 58.0(6)
F25 B25 B32 126.1(8)
C3 B25 B32 104.8(8)
B24 B25 B32 107.9(8)
F25 B25 B26 119.1(8)
C3 B25 B26 60.3(6)
B24 B25 B26 107.9(8)
B32 B25 B26 58.0(6)
F25 B25 B31 126.7(8)
C3 B25 B31 105.2(8)
B24 B25 B31 60.0(6)
B32 B25 B31 61.1(7)
B26 B25 B31 107.8(8)
F26 B26 B28 128.9(9)
F26 B26 B32 128.0(9)
B28 B26 B32 62.1(7)
F26 B26 C3 116.5(8)
B28 B26 C3 104.6(8)
B32 B26 C3 104.4(8)
F26 B26 B27 118.7(9)
B28 B26 B27 59.8(6)
B32 B26 B27 109.4(8)
C3 B26 B27 58.6(5)
F26 B26 B25 117.5(9)
B28 B26 B25 109.8(8)
B32 B26 B25 60.9(7)
C3 B26 B25 56.9(6)
B27 B26 B25 107.1(7)
F27 B27 C3 120.2(7)
F27 B27 B28 126.7(8)
C3 B27 B28 104.3(7)
F27 B27 B29 125.1(8)
C3 B27 B29 103.8(7)
B28 B27 B29 62.4(6)
F27 B27 B23 118.5(8)
C3 B27 B23 57.9(5)
B28 B27 B23 109.1(7)
B29 B27 B23 59.3(5)
F27 B27 B26 121.0(8)
C3 B27 B26 59.5(6)
B28 B27 B26 58.5(6)
B29 B27 B26 108.6(8)
B23 B27 B26 108.2(7)
F28 B28 B26 122.7(9)
F28 B28 B27 125.2(9)
B26 B28 B27 61.7(6)
F28 B28 B33 119.3(8)
B26 B28 B33 107.0(8)
B27 B28 B33 107.3(8)
F28 B28 B32 118.8(9)
B26 B28 B32 59.0(7)
B27 B28 B32 108.5(8)
B33 B28 B32 59.8(7)
F28 B28 B29 122.6(8)
B26 B28 B29 108.5(8)
B27 B28 B29 59.1(6)
B33 B28 B29 60.2(6)
B32 B28 B29 108.3(8)
F29 B29 B23 125.5(8)
F29 B29 B27 124.6(8)
B23 B29 B27 60.9(6)
F29 B29 B30 120.6(8)
B23 B29 B30 60.6(6)
B27 B29 B30 109.1(7)
F29 B29 B33 119.3(7)
B23 B29 B33 107.1(7)
B27 B29 B33 105.4(7)
B30 B29 B33 60.2(6)
F29 B29 B28 120.3(7)
B23 B29 B28 107.2(7)
B27 B29 B28 58.5(6)
B30 B29 B28 107.7(8)
B33 B29 B28 58.4(6)
F30 B30 B24 123.7(8)
F30 B30 B23 122.5(9)
B24 B30 B23 59.2(6)
F30 B30 B29 121.2(8)
B24 B30 B29 106.1(7)
B23 B30 B29 58.7(5)
F30 B30 B33 123.3(8)
B24 B30 B33 105.2(7)
B23 B30 B33 105.6(7)
B29 B30 B33 60.2(6)
F30 B30 B31 122.3(8)
B24 B30 B31 59.4(6)
B23 B30 B31 107.1(7)
B29 B30 B31 108.3(8)
B33 B30 B31 59.4(7)
F31 B31 B24 122.3(10)
F31 B31 B25 122.3(10)
B24 B31 B25 59.6(6)
F31 B31 B33 124.4(9)
B24 B31 B33 105.0(8)
B25 B31 B33 105.4(8)
F31 B31 B32 123.2(10)
B24 B31 B32 106.3(8)
B25 B31 B32 59.3(6)
B33 B31 B32 58.8(7)
F31 B31 B30 121.7(10)
B24 B31 B30 58.7(6)
B25 B31 B30 106.9(8)
B33 B31 B30 59.7(6)
B32 B31 B30 107.3(8)
F32 B32 B26 123.0(10)
F32 B32 B33 121.6(9)
B26 B32 B33 106.7(8)
F32 B32 B25 122.6(10)
B26 B32 B25 61.1(6)
B33 B32 B25 106.6(8)
F32 B32 B28 122.6(10)
B26 B32 B28 58.9(7)
B33 B32 B28 59.6(7)
B25 B32 B28 107.4(8)
F32 B32 B31 120.0(10)
B26 B32 B31 109.0(8)
B33 B32 B31 60.1(7)
B25 B32 B31 59.6(7)
B28 B32 B31 108.4(8)
F33 B33 B28 122.1(9)
F33 B33 B32 121.8(9)
B28 B33 B32 60.6(7)
F33 B33 B31 119.8(9)
B28 B33 B31 110.0(7)
B32 B33 B31 61.1(7)
F33 B33 B30 119.0(9)
B28 B33 B30 109.7(8)
B32 B33 B30 110.1(7)
B31 B33 B30 60.9(6)
F33 B33 B29 120.7(8)
B28 B33 B29 61.4(6)
B32 B33 B29 109.9(8)
B31 B33 B29 109.1(7)
B30 B33 B29 59.6(6)
F34 B34 C4 116.9(7)
F34 B34 B40 127.1(8)
C4 B34 B40 105.7(7)
F34 B34 B39 126.5(8)
C4 B34 B39 104.9(7)
B40 B34 B39 64.1(6)
F34 B34 B38 115.9(7)
C4 B34 B38 58.7(5)
B40 B34 B38 112.4(7)
B39 B34 B38 60.2(6)
F34 B34 B35 118.3(8)
C4 B34 B35 58.2(6)
B40 B34 B35 60.8(6)
B39 B34 B35 111.5(7)
B38 B34 B35 109.4(7)
F35 B35 C4 118.9(8)
F35 B35 B36 120.8(9)
C4 B35 B36 59.3(6)
F35 B35 B41 128.9(9)
C4 B35 B41 104.7(8)
B36 B35 B41 60.7(7)
F35 B35 B40 125.9(9)
C4 B35 B40 104.0(7)
B36 B35 B40 108.6(8)
B41 B35 B40 59.5(7)
F35 B35 B34 118.8(8)
C4 B35 B34 58.6(5)
B36 B35 B34 107.9(8)
B41 B35 B34 105.7(8)
B40 B35 B34 58.2(6)
F36 B36 C4 118.0(8)
F36 B36 B42 129.6(9)
C4 B36 B42 103.1(8)
F36 B36 B35 117.9(9)
C4 B36 B35 58.6(6)
B42 B36 B35 107.7(9)
F36 B36 B41 128.5(10)
C4 B36 B41 103.5(8)
B42 B36 B41 59.9(7)
B35 B36 B41 59.8(7)
F36 B36 B37 118.6(9)
C4 B36 B37 56.6(6)
B42 B36 B37 61.6(7)
B35 B36 B37 107.5(8)
B41 B36 B37 109.1(9)
F37 B37 C4 119.0(8)
F37 B37 B38 119.6(9)
C4 B37 B38 58.9(5)
F37 B37 B43 127.4(9)
C4 B37 B43 104.3(7)
B38 B37 B43 59.4(6)
F37 B37 B36 119.2(9)
C4 B37 B36 58.5(6)
B38 B37 B36 108.1(8)
B43 B37 B36 108.1(8)
F37 B37 B42 129.4(9)
C4 B37 B42 101.2(8)
B38 B37 B42 106.7(8)
B43 B37 B42 61.2(7)
B36 B37 B42 57.3(7)
F38 B38 C4 119.1(7)
F38 B38 B39 127.9(8)
C4 B38 B39 104.3(7)
F38 B38 B34 120.8(8)
C4 B38 B34 58.8(5)
B39 B38 B34 59.2(6)
F38 B38 B43 126.9(8)
C4 B38 B43 103.8(7)
B39 B38 B43 60.4(6)
B34 B38 B43 107.3(7)
F38 B38 B37 118.6(8)
C4 B38 B37 57.3(5)
B39 B38 B37 108.3(7)
B34 B38 B37 106.9(7)
B43 B38 B37 60.4(6)
F39 B39 B34 124.1(9)
F39 B39 B44 121.1(8)
B34 B39 B44 104.5(8)
F39 B39 B38 122.7(8)
B34 B39 B38 60.6(6)
B44 B39 B38 108.6(8)
F39 B39 B43 120.4(9)
B34 B39 B43 108.1(8)
B44 B39 B43 62.5(7)
B38 B39 B43 60.0(6)
F39 B39 B40 121.4(8)
B34 B39 B40 57.6(6)
B44 B39 B40 58.4(7)
B38 B39 B40 107.5(8)
B43 B39 B40 109.3(8)
F40 B40 B34 122.9(10)
F40 B40 B44 121.7(10)
B34 B40 B44 104.8(8)
F40 B40 B41 122.5(9)
B34 B40 B41 108.1(8)
B44 B40 B41 60.2(7)
F40 B40 B35 124.2(9)
B34 B40 B35 61.0(6)
B44 B40 B35 106.6(9)
B41 B40 B35 59.8(7)
F40 B40 B39 120.8(9)
B34 B40 B39 58.3(6)
B44 B40 B39 58.2(7)
B41 B40 B39 107.2(9)
B35 B40 B39 107.1(8)
F41 B41 B42 122.1(10)
F41 B41 B40 120.7(10)
B42 B41 B40 108.5(9)
F41 B41 B44 122.1(9)
B42 B41 B44 60.0(8)
B40 B41 B44 59.9(8)
F41 B41 B35 122.4(10)
B42 B41 B35 106.8(8)
B40 B41 B35 60.7(7)
B44 B41 B35 107.2(8)
F41 B41 B36 122.5(10)
B42 B41 B36 59.0(7)
B40 B41 B36 108.6(8)
B44 B41 B36 106.8(9)
B35 B41 B36 59.5(6)
F42 B42 B36 121.5(10)
F42 B42 B41 123.0(10)
B36 B42 B41 61.1(7)
F42 B42 B44 122.8(9)
B36 B42 B44 108.6(9)
B41 B42 B44 60.1(8)
F42 B42 B37 119.6(10)
B36 B42 B37 61.1(7)
B41 B42 B37 109.6(8)
B44 B42 B37 107.2(8)
F42 B42 B43 118.7(9)
B36 B42 B43 109.0(8)
B41 B42 B43 110.3(9)
B44 B42 B43 61.2(7)
B37 B42 B43 58.4(6)
F43 B43 B38 124.6(9)
F43 B43 B39 121.5(9)
B38 B43 B39 59.5(6)
F43 B43 B37 124.2(10)
B38 B43 B37 60.2(6)
B39 B43 B37 107.5(8)
F43 B43 B44 121.6(9)
B38 B43 B44 104.8(8)
B39 B43 B44 58.1(7)
B37 B43 B44 105.6(8)
F43 B43 B42 122.7(9)
B38 B43 B42 106.6(8)
B39 B43 B42 104.7(8)
B37 B43 B42 60.4(6)
B44 B43 B42 57.3(7)
F44 B44 B39 119.5(10)
F44 B44 B40 120.4(11)
B39 B44 B40 63.3(7)
F44 B44 B42 121.8(11)
B39 B44 B42 109.1(8)
B40 B44 B42 108.5(8)
F44 B44 B41 121.2(10)
B39 B44 B41 111.1(8)
B40 B44 B41 59.9(7)
B42 B44 B41 59.9(7)
F44 B44 B43 119.9(10)
B39 B44 B43 59.3(6)
B40 B44 B43 110.7(8)
B42 B44 B43 61.5(7)
B41 B44 B43 110.3(8)
H1A O1 H1B 121.1(2)
H2A O2 H2B 121.0(2)
C10 N1 C12 111.5(6)
C10 N1 C14 108.0(6)
C12 N1 C14 112.2(6)
C10 N1 C16 112.3(7)
C12 N1 C16 102.4(7)
C14 N1 C16 110.3(6)
N1 C10 C11 115.5(7)
N1 C10 H10A 108.4
C11 C10 H10A 108.4
N1 C10 H10B 108.4
C11 C10 H10B 108.4
H10A C10 H10B 107.5
C10 C11 H11A 109.5
C10 C11 H11B 109.5
H11A C11 H11B 109.5
C10 C11 H11C 109.5
H11A C11 H11C 109.5
H11B C11 H11C 109.5
N1 C12 C13 111.6(7)
N1 C12 H12A 109.3
C13 C12 H12A 109.3
N1 C12 H12B 109.3
C13 C12 H12B 109.3
H12A C12 H12B 108.0
C12 C13 H13A 109.5
C12 C13 H13B 109.5
H13A C13 H13B 109.5
C12 C13 H13C 109.5
H13A C13 H13C 109.5
H13B C13 H13C 109.5
C15 C14 N1 114.5(7)
C15 C14 H14A 108.6
N1 C14 H14A 108.6
C15 C14 H14B 108.6
N1 C14 H14B 108.6
H14A C14 H14B 107.6
C14 C15 H15A 109.5
C14 C15 H15B 109.5
H15A C15 H15B 109.5
C14 C15 H15C 109.5
H15A C15 H15C 109.5
H15B C15 H15C 109.5
N1 C16 C17 112.0(8)
N1 C16 H16A 109.2
C17 C16 H16A 109.2
N1 C16 H16B 109.2
C17 C16 H16B 109.2
H16A C16 H16B 107.9
C16 C17 H17A 109.5
C16 C17 H17B 109.5
H17A C17 H17B 109.5
C16 C17 H17C 109.5
H17A C17 H17C 109.5
H17B C17 H17C 109.5
C22B N2 C20A 169.1(10)
C22B N2 C22A 68.0(6)
C20A N2 C22A 115.3(6)
C22B N2 C20B 111.4(6)
C20A N2 C20B 63.8(7)
C22A N2 C20B 172.2(11)
C22B N2 C24B 112.5(10)
C20A N2 C24B 62.8(8)
C22A N2 C24B 64.3(8)
C20B N2 C24B 109.9(10)
C22B N2 C26A 71.8(10)
C20A N2 C26A 113.6(10)
C22A N2 C26A 115.4(10)
C20B N2 C26A 71.0(10)
C24B N2 C26A 174.2(10)
C22B N2 C26B 111.6(10)
C20A N2 C26B 79.2(9)
C22A N2 C26B 74.3(9)
C20B N2 C26B 112.5(10)
C24B N2 C26B 98.3(8)
C26A N2 C26B 76.3(9)
C22B N2 C24A 63.1(9)
C20A N2 C24A 106.4(10)
C22A N2 C24A 107.4(9)
C20B N2 C24A 66.5(9)
C24B N2 C24A 89.2(8)
C26A N2 C24A 96.3(9)
C26B N2 C24A 172.2(9)
N2 C20A C21A 115.4(7)
N2 C20A H20A 108.4
C21A C20A H20A 108.4
N2 C20A H20B 108.4
C21A C20A H20B 108.4
H20A C20A H20B 107.5
C20A C21A H21A 109.5
C20A C21A H21B 109.5
H21A C21A H21B 109.5
C20A C21A H21C 109.5
H21A C21A H21C 109.5
H21B C21A H21C 109.5
N2 C22A C23A 112.2(7)
N2 C22A H22A 109.2
C23A C22A H22A 109.2
N2 C22A H22B 109.2
C23A C22A H22B 109.2
H22A C22A H22B 107.9
C22A C23A H23A 109.5
C22A C23A H23B 109.5
H23A C23A H23B 109.5
C22A C23A H23C 109.5
H23A C23A H23C 109.5
H23B C23A H23C 109.5
N2 C24A C25A 116.4(11)
N2 C24A H24A 108.2
C25A C24A H24A 108.2
N2 C24A H24B 108.2
C25A C24A H24B 108.2
H24A C24A H24B 107.3
C24A C25A H25A 109.5
C24A C25A H25B 109.5
H25A C25A H25B 109.5
C24A C25A H25C 109.5
H25A C25A H25C 109.5
H25B C25A H25C 109.5
N2 C26A C27A 109.0(13)
N2 C26A H26A 109.9
C27A C26A H26A 109.9
N2 C26A H26B 109.9
C27A C26A H26B 109.9
H26A C26A H26B 108.3
C26A C27A H27A 109.5
C26A C27A H27B 109.5
H27A C27A H27B 109.5
C26A C27A H27C 109.5
H27A C27A H27C 109.5
H27B C27A H27C 109.5
N2 C20B H20C 108.5
N2 C20B H20D 108.5
H20C C20B H20D 107.5
N2 C22B H22C 109.2
N2 C22B H22D 109.2
H22C C22B H22D 107.9
N2 C24B C25B 111.7(11)
N2 C24B H24C 109.3
C25B C24B H24C 109.3
N2 C24B H24D 109.3
C25B C24B H24D 109.3
H24C C24B H24D 107.9
C24B C25B H25D 109.5
C24B C25B H25E 109.5
H25D C25B H25E 109.5
C24B C25B H25F 109.5
H25D C25B H25F 109.5
H25E C25B H25F 109.5
N2 C26B C27B 114.1(14)
N2 C26B H26C 108.7
C27B C26B H26C 108.7
N2 C26B H26D 108.7
C27B C26B H26D 108.7
H26C C26B H26D 107.6
C26B C27B H27D 109.5
C26B C27B H27E 109.5
H27D C27B H27E 109.5
C26B C27B H27F 109.5
H27D C27B H27F 109.5
H27E C27B H27F 109.5
C32B N3 C36A 79.2(12)
C32B N3 C34B 120.5(12)
C36A N3 C34B 144.0(10)
C32B N3 C30B 110.4(7)
C36A N3 C30B 81.2(13)
C34B N3 C30B 113.9(12)
C32B N3 C30A 160.4(14)
C36A N3 C30A 115.9(12)
C34B N3 C30A 54.8(10)
C30B N3 C30A 62.9(9)
C32B N3 C32A 70.0(8)
C36A N3 C32A 109.3(12)
C34B N3 C32A 59.3(10)
C30B N3 C32A 169.1(14)
C30A N3 C32A 112.9(8)
C32B N3 C34A 51.8(10)
C36A N3 C34A 103.1(10)
C34B N3 C34A 112.7(10)
C30B N3 C34A 69.6(11)
C30A N3 C34A 110.3(13)
C32A N3 C34A 104.3(12)
C32B N3 C36B 106.0(12)
C36A N3 C36B 46.4(10)
C34B N3 C36B 97.6(10)
C30B N3 C36B 106.2(14)
C30A N3 C36B 93.5(14)
C32A N3 C36B 83.7(12)
C34A N3 C36B 148.6(11)
N3 C30A C31A 113.9(9)
N3 C30A H30A 108.8
C31A C30A H30A 108.8
N3 C30A H30B 108.8
C31A C30A H30B 108.8
H30A C30A H30B 107.7
C30A C31A H31A 109.5
C30A C31A H31B 109.5
H31A C31A H31B 109.5
C30A C31A H31C 109.5
H31A C31A H31C 109.5
H31B C31A H31C 109.5
N3 C32A C33A 109.4(8)
N3 C32A H32A 109.8
C33A C32A H32A 109.8
N3 C32A H32B 109.8
C33A C32A H32B 109.8
H32A C32A H32B 108.2
C32A C33A H33A 109.5
C32A C33A H33B 109.5
H33A C33A H33B 109.5
C32A C33A H33C 109.5
H33A C33A H33C 109.5
H33B C33A H33C 109.5
N3 C34A C35A 119.7(14)
N3 C34A H34A 107.4
C35A C34A H34A 107.4
N3 C34A H34B 107.4
C35A C34A H34B 107.4
H34A C34A H34B 106.9
C34A C35A H35A 109.5
C34A C35A H35B 109.5
H35A C35A H35B 109.5
C34A C35A H35C 109.5
H35A C35A H35C 109.5
H35B C35A H35C 109.5
N3 C36A C37A 103.6(14)
N3 C36A H36A 111.0
C37A C36A H36A 111.0
N3 C36A H36B 111.0
C37A C36A H36B 111.0
H36A C36A H36B 109.0
C36A C37A H37A 109.5
C36A C37A H37B 109.5
H37A C37A H37B 109.5
C36A C37A H37C 109.5
H37A C37A H37C 109.5
H37B C37A H37C 109.5
N3 C30B H30C 108.7
N3 C30B H30D 108.7
H30C C30B H30D 107.6
N3 C32B H32C 109.8
N3 C32B H32D 109.8
H32C C32B H32D 108.2
N3 C34B C35B 104.0(13)
N3 C34B H34C 111.0
C35B C34B H34C 111.0
N3 C34B H34D 111.0
C35B C34B H34D 111.0
H34C C34B H34D 109.0
C34B C35B H35D 109.5
C34B C35B H35E 109.5
H35D C35B H35E 109.5
C34B C35B H35F 109.5
H35D C35B H35F 109.5
H35E C35B H35F 109.5
N3 C36B C37B 120.7(15)
N3 C36B H36C 107.1
C37B C36B H36C 107.1
N3 C36B H36D 107.1
C37B C36B H36D 107.1
H36C C36B H36D 106.8
C36B C37B H37D 109.5
C36B C37B H37E 109.5
H37D C37B H37E 109.5
C36B C37B H37F 109.5
H37D C37B H37F 109.5
H37E C37B H37F 109.5
C46 N4 C40 110.5(14)
C46 N4 C44 112.0(13)
C40 N4 C44 106.2(12)
C46 N4 C42 100.1(11)
C40 N4 C42 115.9(15)
C44 N4 C42 112.2(14)
N4 C40 C41 108.8(15)
N4 C40 H40A 109.9
C41 C40 H40A 109.9
N4 C40 H40B 109.9
C41 C40 H40B 109.9
H40A C40 H40B 108.3
C40 C41 H41A 109.5
C40 C41 H41B 109.5
H41A C41 H41B 109.5
C40 C41 H41C 109.5
H41A C41 H41C 109.5
H41B C41 H41C 109.5
N4 C42 C43 109.3(15)
N4 C42 H42A 109.8
C43 C42 H42A 109.8
N4 C42 H42B 109.8
C43 C42 H42B 109.8
H42A C42 H42B 108.3
C42 C43 H43A 109.5
C42 C43 H43B 109.5
H43A C43 H43B 109.5
C42 C43 H43C 109.5
H43A C43 H43C 109.5
H43B C43 H43C 109.5
N4 C44 C45 114.0(15)
N4 C44 H44A 108.8
C45 C44 H44A 108.8
N4 C44 H44B 108.8
C45 C44 H44B 108.8
H44A C44 H44B 107.7
C44 C45 H45A 109.5
C44 C45 H45B 109.5
H45A C45 H45B 109.5
C44 C45 H45C 109.5
H45A C45 H45C 109.5
H45B C45 H45C 109.5
N4 C46 C47 113.8(15)
N4 C46 H46A 108.8
C47 C46 H46A 108.8
N4 C46 H46B 108.8
C47 C46 H46B 108.8
H46A C46 H46B 107.7
C46 C47 H47A 109.5
C46 C47 H47B 109.5
H47A C47 H47B 109.5
C46 C47 H47C 109.5
H47A C47 H47C 109.5
H47B C47 H47C 109.5
C50 N5 C54 100.9(13)
C50 N5 C56 111.2(17)
C54 N5 C56 120.4(17)
C50 N5 C52 108.2(16)
C54 N5 C52 112.0(16)
C56 N5 C52 103.8(14)
N5 C50 C51 107.6(17)
N5 C50 H50A 110.2
C51 C50 H50A 110.2
N5 C50 H50B 110.2
C51 C50 H50B 110.2
H50A C50 H50B 108.5
C50 C51 H51A 109.5
C50 C51 H51B 109.5
H51A C51 H51B 109.5
C50 C51 H51C 109.5
H51A C51 H51C 109.5
H51B C51 H51C 109.5
N5 C52 C53 115.4(19)
N5 C52 H52A 108.4
C53 C52 H52A 108.4
N5 C52 H52B 108.4
C53 C52 H52B 108.4
H52A C52 H52B 107.5
C52 C53 H53A 109.5
C52 C53 H53B 109.5
H53A C53 H53B 109.5
C52 C53 H53C 109.5
H53A C53 H53C 109.5
H53B C53 H53C 109.5
N5 C54 C55 108(2)
N5 C54 H54A 110.1
C55 C54 H54A 110.1
N5 C54 H54B 110.1
C55 C54 H54B 110.1
H54A C54 H54B 108.4
C54 C55 H55A 109.5
C54 C55 H55B 109.5
H55A C55 H55B 109.5
C54 C55 H55C 109.5
H55A C55 H55C 109.5
H55B C55 H55C 109.5
N5 C56 C57 104.8(18)
N5 C56 H56A 110.8
C57 C56 H56A 110.8
N5 C56 H56B 110.8
C57 C56 H56B 110.8
H56A C56 H56B 108.9
C56 C57 H57A 109.5
C56 C57 H57B 109.5
H57A C57 H57B 109.5
C56 C57 H57C 109.5
H57A C57 H57C 109.5
H57B C57 H57C 109.5

loop_
_geom_bond_atom_site_label_1
_geom_bond_atom_site_label_2
_geom_bond_distance
Hg1 C2 2.086(8)
Hg1 C1 2.114(7)
C1 B5 1.685(13)
C1 B1 1.687(12)
C1 B2 1.702(12)
C1 B4 1.718(13)
C1 B3 1.746(13)
C2 B14 1.698(13)
C2 B15 1.716(13)
C2 B12 1.716(13)
C2 B13 1.735(11)
C2 B16 1.739(14)
B1 F1 1.335(11)
B1 B5 1.779(15)
B1 B8 1.780(14)
B1 B2 1.813(14)
B1 B7 1.822(15)
B2 F2 1.327(11)
B2 B9 1.759(14)
B2 B3 1.761(15)
B2 B8 1.798(14)
B3 F3 1.362(12)
B3 B10 1.780(16)
B3 B9 1.784(15)
B3 B4 1.818(16)
B4 F4 1.364(12)
B4 B6 1.755(17)
B4 B5 1.782(16)
B4 B10 1.794(16)
B5 F5 1.374(12)
B5 B7 1.768(15)
B5 B6 1.840(17)
B6 F6 1.371(14)
B6 B11 1.76(2)
B6 B10 1.795(19)
B6 B7 1.832(17)
B7 F7 1.355(12)
B7 B11 1.806(18)
B7 B8 1.811(16)
B8 F8 1.368(11)
B8 B9 1.822(16)
B8 B11 1.824(15)
B9 F9 1.375(12)
B9 B11 1.808(17)
B9 B10 1.843(17)
B10 F10 1.352(13)
B10 B11 1.824(17)
B11 F11 1.362(12)
B12 F12 1.364(12)
B12 B18 1.752(16)
B12 B19 1.784(14)
B12 B16 1.787(15)
B12 B13 1.820(14)
B13 F13 1.367(10)
B13 B20 1.761(13)
B13 B19 1.763(13)
B13 B14 1.788(13)
B14 F14 1.347(12)
B14 B21 1.786(14)
B14 B20 1.790(14)
B14 B15 1.797(15)
B15 F15 1.367(11)
B15 B21 1.759(14)
B15 B17 1.800(16)
B15 B16 1.818(17)
B16 F16 1.351(11)
B16 B17 1.753(16)
B16 B18 1.778(16)
B17 F17 1.357(12)
B17 B22 1.787(16)
B17 B18 1.815(18)
B17 B21 1.851(17)
B18 F18 1.378(13)
B18 B19 1.790(16)
B18 B22 1.802(18)
B19 F19 1.362(12)
B19 B22 1.786(16)
B19 B20 1.826(15)
B20 F20 1.379(10)
B20 B21 1.776(13)
B20 B22 1.790(16)
B21 F21 1.378(11)
B21 B22 1.813(17)
B22 F22 1.365(11)
Hg2 C3 2.064(8)
Hg2 C4 2.124(7)
C3 B24 1.682(13)
C3 B25 1.687(13)
C3 B23 1.705(12)
C3 B27 1.733(12)
C3 B26 1.749(13)
C4 B37 1.689(13)
C4 B35 1.713(14)
C4 B38 1.718(13)
C4 B34 1.721(13)
C4 B36 1.725(14)
B23 F23 1.365(11)
B23 B29 1.761(13)
B23 B24 1.763(14)
B23 B27 1.788(14)
B23 B30 1.796(14)
B24 F24 1.381(11)
B24 B30 1.772(15)
B24 B25 1.777(15)
B24 B31 1.784(17)
B25 F25 1.380(12)
B25 B32 1.789(16)
B25 B26 1.792(16)
B25 B31 1.793(16)
B26 F26 1.376(13)
B26 B28 1.735(16)
B26 B32 1.737(17)
B26 B27 1.792(16)
B27 F27 1.351(11)
B27 B28 1.759(16)
B27 B29 1.770(14)
B28 F28 1.374(12)
B28 B33 1.775(17)
B28 B32 1.792(18)
B28 B29 1.829(15)
B29 F29 1.356(11)
B29 B30 1.797(14)
B29 B33 1.807(16)
B30 F30 1.367(12)
B30 B33 1.807(16)
B30 B31 1.828(17)
B31 F31 1.358(13)
B31 B33 1.801(17)
B31 B32 1.821(18)
B32 F32 1.385(13)
B32 B33 1.778(17)
B33 F33 1.370(11)
B34 F34 1.376(11)
B34 B40 1.747(15)
B34 B39 1.760(14)
B34 B38 1.784(14)
B34 B35 1.798(15)
B35 F35 1.370(12)
B35 B36 1.774(17)
B35 B41 1.778(16)
B35 B40 1.795(16)
B36 F36 1.351(13)
B36 B42 1.758(17)
B36 B41 1.794(17)
B36 B37 1.830(17)
B37 F37 1.351(12)
B37 B38 1.799(15)
B37 B43 1.803(16)
B37 B42 1.839(17)
B38 F38 1.343(11)
B38 B39 1.777(14)
B38 B43 1.786(14)
B39 F39 1.345(12)
B39 B44 1.770(17)
B39 B43 1.793(17)
B39 B40 1.861(16)
B40 F40 1.353(13)
B40 B44 1.774(18)
B40 B41 1.774(18)
B41 F41 1.374(13)
B41 B42 1.774(19)
B41 B44 1.778(18)
B42 F42 1.378(13)
B42 B44 1.775(19)
B42 B43 1.854(18)
B43 F43 1.338(13)
B43 B44 1.849(18)
B44 F44 1.379(12)
O1 H1A 0.900(2)
O1 H1B 0.900(3)
O2 H2A 0.900(3)
O2 H2B 0.900(3)
N1 C10 1.493(10)
N1 C12 1.494(11)
N1 C14 1.544(10)
N1 C16 1.553(11)
C10 C11 1.512(11)
C10 H10A 0.9700
C10 H10B 0.9700
C11 H11A 0.9600
C11 H11B 0.9600
C11 H11C 0.9600
C12 C13 1.572(13)
C12 H12A 0.9700
C12 H12B 0.9700
C13 H13A 0.9600
C13 H13B 0.9600
C13 H13C 0.9600
C14 C15 1.509(12)
C14 H14A 0.9700
C14 H14B 0.9700
C15 H15A 0.9600
C15 H15B 0.9600
C15 H15C 0.9600
C16 C17 1.578(14)
C16 H16A 0.9700
C16 H16B 0.9700
C17 H17A 0.9600
C17 H17B 0.9600
C17 H17C 0.9600
N2 C22B 1.528(5)
N2 C20A 1.529(5)
N2 C22A 1.530(5)
N2 C20B 1.531(5)
N2 C24B 1.542(5)
N2 C26A 1.544(5)
N2 C26B 1.545(5)
N2 C24A 1.550(5)
C20A C21A 1.557(5)
C20A H20A 0.9700
C20A H20B 0.9700
C21A H21A 0.9600
C21A H21B 0.9600
C21A H21C 0.9600
C22A C23A 1.555(5)
C22A H22A 0.9700
C22A H22B 0.9700
C23A H23A 0.9600
C23A H23B 0.9600
C23A H23C 0.9600
C24A C25A 1.561(5)
C24A H24A 0.9700
C24A H24B 0.9700
C25A H25A 0.9600
C25A H25B 0.9600
C25A H25C 0.9600
C26A C27A 1.560(5)
C26A H26A 0.9700
C26A H26B 0.9700
C27A H27A 0.9600
C27A H27B 0.9600
C27A H27C 0.9600
C20B H20C 0.9700
C20B H20D 0.9700
C22B H22C 0.9700
C22B H22D 0.9700
C24B C25B 1.559(5)
C24B H24C 0.9700
C24B H24D 0.9700
C25B H25D 0.9600
C25B H25E 0.9600
C25B H25F 0.9600
C26B C27B 1.560(5)
C26B H26C 0.9700
C26B H26D 0.9700
C27B H27D 0.9600
C27B H27E 0.9600
C27B H27F 0.9600
N3 C32B 1.532(5)
N3 C36A 1.537(5)
N3 C34B 1.537(5)
N3 C30B 1.537(5)
N3 C30A 1.539(5)
N3 C32A 1.540(5)
N3 C34A 1.544(5)
N3 C36B 1.546(5)
C30A C31A 1.560(5)
C30A H30A 0.9700
C30A H30B 0.9700
C31A H31A 0.9600
C31A H31B 0.9600
C31A H31C 0.9600
C32A C33A 1.560(5)
C32A H32A 0.9700
C32A H32B 0.9700
C33A H33A 0.9600
C33A H33B 0.9600
C33A H33C 0.9600
C34A C35A 1.562(5)
C34A H34A 0.9700
C34A H34B 0.9700
C35A H35A 0.9600
C35A H35B 0.9600
C35A H35C 0.9600
C36A C37A 1.560(5)
C36A H36A 0.9700
C36A H36B 0.9700
C37A H37A 0.9600
C37A H37B 0.9600
C37A H37C 0.9600
C30B H30C 0.9700
C30B H30D 0.9700
C32B H32C 0.9700
C32B H32D 0.9700
C34B C35B 1.559(5)
C34B H34C 0.9700
C34B H34D 0.9700
C35B H35D 0.9600
C35B H35E 0.9600
C35B H35F 0.9600
C36B C37B 1.562(5)
C36B H36C 0.9700
C36B H36D 0.9700
C37B H37D 0.9600
C37B H37E 0.9600
C37B H37F 0.9600
N4 C46 1.535(5)
N4 C40 1.536(5)
N4 C44 1.537(5)
N4 C42 1.538(5)
C40 C41 1.560(5)
C40 H40A 0.9700
C40 H40B 0.9700
C41 H41A 0.9600
C41 H41B 0.9600
C41 H41C 0.9600
C42 C43 1.562(5)
C42 H42A 0.9700
C42 H42B 0.9700
C43 H43A 0.9600
C43 H43B 0.9600
C43 H43C 0.9600
C44 C45 1.559(5)
C44 H44A 0.9700
C44 H44B 0.9700
C45 H45A 0.9600
C45 H45B 0.9600
C45 H45C 0.9600
C46 C47 1.557(5)
C46 H46A 0.9700
C46 H46B 0.9700
C47 H47A 0.9600
C47 H47B 0.9600
C47 H47C 0.9600
N5 C50 1.539(5)
N5 C54 1.540(5)
N5 C56 1.541(5)
N5 C52 1.541(5)
C50 C51 1.559(5)
C50 H50A 0.9700
C50 H50B 0.9700
C51 H51A 0.9600
C51 H51B 0.9600
C51 H51C 0.9600
C52 C53 1.558(5)
C52 H52A 0.9700
C52 H52B 0.9700
C53 H53A 0.9600
C53 H53B 0.9600
C53 H53C 0.9600
C54 C55 1.560(5)
C54 H54A 0.9700
C54 H54B 0.9700
C55 H55A 0.9600
C55 H55B 0.9600
C55 H55C 0.9600
C56 C57 1.558(5)
C56 H56A 0.9700
C56 H56B 0.9700
C57 H57A 0.9600
C57 H57B 0.9600
C57 H57C 0.9600
